data_1575591
loop_
_publ_author_name
'Piyawongsiri, Thitirat'
'Gaston, Anand J.'
'Abdul Rahman, Maisarah'
'Hughes, Jack W. J.'
'Rudman, George E.'
'Lowy, Phoebe A.'
'Nichol, Gary S.'
'Morrison, Carole A.'
'Phomphrai, Khamphee'
'Garden, Jennifer A.'

_publ_section_title
;
 Heterometallic Li/Zn, Li/Al and Li/In catalysts for <i>rac</i>-lactide
 ring-opening polymerisation: "ate" or "non-ate" pathways?
;
_journal_issue 20
_journal_name_full 'Catalysis science &amp; technology'
_journal_page_first 6113
_journal_page_last 6121
_journal_paper_doi 10.1039/d5cy00872g
_journal_volume 15
_journal_year 2025
_chemical_formula_moiety '2(C H2 Cl2), 2(C46 H48 Li4 N4 O12), 3[CH2Cl2], 0.5[], 1[], 1[]'
_chemical_formula_sum 'C97 H106 Cl10 Li8 N8 O24'
_chemical_formula_weight 2178.00
_space_group_crystal_system monoclinic
_space_group_IT_number 14
_space_group_name_Hall '-P 2yn'
_space_group_name_H-M_alt 'P 1 21/n 1'
_atom_sites_solution_hydrogens geom
_atom_sites_solution_primary dual
_audit_creation_date 2020-11-02
_audit_creation_method
;
Olex2 1.3-beta
(compiled 2020.07.31 svn.rc2a77460 for OlexSys, GUI svn.r6145)
;
_audit_update_record
;
2025-04-22 deposited with the CCDC.	2025-08-21 downloaded from the CCDC.
;
_cell_angle_alpha 90
_cell_angle_beta 115.824(2)
_cell_angle_gamma 90
_cell_formula_units_Z 4
_cell_length_a 22.8774(4)
_cell_length_b 19.3305(2)
_cell_length_c 26.1585(4)
_cell_measurement_reflns_used 33385
_cell_measurement_temperature 120.00(10)
_cell_measurement_theta_max 76.1000
_cell_measurement_theta_min 4.0810
_cell_volume 10412.9(3)
_computing_cell_refinement 'CrysAlisPro 1.171.40.84a (Rigaku OD, 2020)'
_computing_data_collection 'CrysAlisPro 1.171.40.84a (Rigaku OD, 2020)'
_computing_data_reduction 'CrysAlisPro 1.171.40.84a (Rigaku OD, 2020)'
_computing_molecular_graphics 'Olex2 1.3-beta (Dolomanov et al., 2009)'
_computing_publication_material 'Olex2 1.3-beta (Dolomanov et al., 2009)'
_computing_structure_refinement 'SHELXL 2018/3 (Sheldrick, 2015)'
_computing_structure_solution 'SHELXT 2018/2 (Sheldrick, 2018)'
_diffrn_ambient_environment N~2~
_diffrn_ambient_temperature 120.00(10)
_diffrn_detector 'CCD plate'
_diffrn_detector_area_resol_mean 5.1574
_diffrn_detector_type Atlas
_diffrn_measured_fraction_theta_full 1.000
_diffrn_measured_fraction_theta_max 0.993
_diffrn_measurement_details
;
List of Runs (angles in degrees, time in seconds):

  # Type    Start    End  Width  t~exp~   \w     \q     \k     \f   Frames
#--------------------------------------------------------------------------
  1  \w   -113.00 -56.00   1.00   12.00    --  -40.50-156.00 -45.00   57
  2  \w   -108.00 -22.00   1.00   12.00    --  -40.50 156.00  -8.00   86
  3  \w    -85.00  -1.00   1.00   12.00    --  -40.50 119.00-164.00   84
  4  \w     22.00  94.00   1.00   12.00    --   42.22-119.00 110.00   72
  5  \w     44.00 118.00   1.00   12.00    --   42.22-156.00 -45.00   74
  6  \w     44.00 133.00   1.00   27.00    --  111.00-156.00 -45.00   89
  7  \w    100.00 178.00   1.00   27.00    --  111.00 119.00-164.00   78
  8  \w     78.00 161.00   1.00   27.00    --  111.00 156.00  -8.00   83
  9  \w     38.00 110.00   1.00   27.00    --  111.00-119.00 110.00   72
 10  \w   -113.00 -18.00   1.00   12.00    --  -40.50 -38.00 -60.00   95
 11  \w   -111.00 -14.00   1.00   12.00    --  -40.50 -57.00-150.00   97
 12  \w     11.00  42.00   1.00   12.00    --   42.22  78.00-141.48   31
 13  \w     10.00  42.00   1.00   12.00    --   42.22  79.00 166.20   32
 14  \w     20.00 115.00   1.00   12.00    --   42.22  38.00  90.00   95
 15  \w     11.00  42.00   1.00   12.00    --   42.22  78.00-160.75   31
 16  \w    103.00 178.00   1.00   27.00    --  111.00  77.00 -90.00   75
 17  \w     39.00 112.00   1.00   27.00    --  111.00-125.00-120.00   73
 18  \w     40.00 135.00   1.00   27.00    --  111.00 -45.00  90.00   95
 19  \w    103.00 178.00   1.00   27.00    --  111.00  77.00 150.00   75
 20  \w     86.00 178.00   1.00   27.00    --  111.00  50.00 -30.80   92
 21  \w     97.00 178.00   1.00   27.00    --  111.00 125.00  30.00   81
 22  \w    103.00 178.00   1.00   27.00    --  111.00  77.00  60.00   75
 23  \w     30.00 107.00   1.00   27.00    --  111.00 -94.00 120.00   77
 24  \w     87.00 178.00   1.00   27.00    --  111.00  30.00  60.00   91
 25  \w     97.00 178.00   1.00   27.00    --  111.00 125.00  90.00   81
 26  \w     39.00 112.00   1.00   27.00    --  111.00-125.00 -30.00   73
 27  \w     39.00 112.00   1.00   27.00    --  111.00-125.00-150.00   73
 28  \w     66.00 178.00   1.00   27.00    --  111.00  15.00 -90.00  112
 29  \w     30.00 107.00   1.00   27.00    --  111.00 -94.00  90.00   77
 30  \w     39.00 112.00   1.00   27.00    --  111.00-125.00  90.00   73
 31  \w     34.00 108.00   1.00   27.00    --  111.00-104.00-162.35   74
 32  \w     32.00 107.00   1.00   27.00    --  111.00-101.00 -30.03   75
 33  \w     39.00 112.00   1.00   27.00    --  111.00-125.00 -90.00   73
 34  \w     41.00 139.00   1.00   27.00    --  111.00 -61.00  30.00   98
 35  \w     41.00 139.00   1.00   27.00    --  111.00 -61.00 -30.00   98
 36  \w     30.00 107.00   1.00   27.00    --  111.00 -94.00   0.00   77
 37  \w     97.00 178.00   1.00   27.00    --  111.00 125.00 150.00   81
 38  \w     41.00  93.00   1.00   27.00    --  111.00-125.00  30.00   52
 39  \w     42.00 112.00   1.00   27.00    --  111.00-125.00 -60.00   70
 40  \w     44.00  71.00   1.00   27.00    --  111.00-125.00 150.00   27
 41  \w    134.00 161.00   1.00   27.00    --  111.00  49.00 126.24   27
 42  \w     86.00 116.00   1.00   27.00    --  111.00  49.00 126.24   30
;
_diffrn_measurement_device 'four-circle diffractometer'
_diffrn_measurement_device_type 'Rigaku Oxford Diffraction SuperNova'
_diffrn_measurement_method '\w scans'
_diffrn_orient_matrix_type 'CrysAlisPro convention (1999,Acta A55,543-557)'
_diffrn_orient_matrix_UB_11 0.0601878000
_diffrn_orient_matrix_UB_12 -0.0002037000
_diffrn_orient_matrix_UB_13 0.0579222000
_diffrn_orient_matrix_UB_21 0.0428037000
_diffrn_orient_matrix_UB_22 0.0214626000
_diffrn_orient_matrix_UB_23 -0.0293023000
_diffrn_orient_matrix_UB_31 -0.0118549000
_diffrn_orient_matrix_UB_32 0.0767547000
_diffrn_orient_matrix_UB_33 0.0083099000
_diffrn_radiation_monochromator mirror
_diffrn_radiation_probe x-ray
_diffrn_radiation_type 'Cu K\a'
_diffrn_radiation_wavelength 1.54184
_diffrn_reflns_av_R_equivalents 0.1241
_diffrn_reflns_av_unetI/netI 0.0579
_diffrn_reflns_Laue_measured_fraction_full 1.000
_diffrn_reflns_Laue_measured_fraction_max 0.993
_diffrn_reflns_limit_h_max 28
_diffrn_reflns_limit_h_min -28
_diffrn_reflns_limit_k_max 24
_diffrn_reflns_limit_k_min -20
_diffrn_reflns_limit_l_max 32
_diffrn_reflns_limit_l_min -32
_diffrn_reflns_number 210539
_diffrn_reflns_point_group_measured_fraction_full 1.000
_diffrn_reflns_point_group_measured_fraction_max 0.993
_diffrn_reflns_theta_full 67.684
_diffrn_reflns_theta_max 76.416
_diffrn_reflns_theta_min 3.754
_diffrn_source 'micro-focus sealed X-ray tube'
_diffrn_source_type 'SuperNova (Cu) X-ray Source'
_exptl_absorpt_coefficient_mu 3.070
_exptl_absorpt_correction_T_max 1.00000
_exptl_absorpt_correction_T_min 0.47612
_exptl_absorpt_correction_type multi-scan
_exptl_absorpt_process_details
;
CrysAlisPro 1.171.40.84a (Rigaku Oxford Diffraction, 2020)
Empirical absorption correction using spherical harmonics,
implemented in SCALE3 ABSPACK scaling algorithm.
;
_exptl_crystal_colour colourless
_exptl_crystal_colour_primary colourless
_exptl_crystal_density_diffrn 1.389
_exptl_crystal_description needle
_exptl_crystal_F_000 4520
_exptl_crystal_recrystallization_method 'The material was recrystallised from dichloromethane by slow evaporation'
_exptl_crystal_size_max 0.245
_exptl_crystal_size_mid 0.083
_exptl_crystal_size_min 0.064
_refine_diff_density_max 2.464
_refine_diff_density_min -1.266
_refine_diff_density_rms 0.108
_refine_ls_extinction_method none
_refine_ls_goodness_of_fit_ref 1.023
_refine_ls_hydrogen_treatment constr
_refine_ls_matrix_type full
_refine_ls_number_parameters 1403
_refine_ls_number_reflns 22026
_refine_ls_number_restraints 142
_refine_ls_restrained_S_all 1.049
_refine_ls_R_factor_all 0.0998
_refine_ls_R_factor_gt 0.0872
_refine_ls_shift/su_max 0.000
_refine_ls_shift/su_mean 0.000
_refine_ls_structure_factor_coef Fsqd
_refine_ls_weighting_details 'w=1/[\s^2^(Fo^2^)+(0.1784P)^2^+7.4193P] where P=(Fo^2^+2Fc^2^)/3'
_refine_ls_weighting_scheme calc
_refine_ls_wR_factor_gt 0.2358
_refine_ls_wR_factor_ref 0.2514
_reflns_Friedel_coverage 0.000
_reflns_number_gt 18666
_reflns_number_total 22026
_reflns_threshold_expression 'I > 2\s(I)'
_cod_data_source_file d5cy00872g2.cif
_cod_data_source_block jg20014
_cod_depositor_comments 'Adding full bibliography for 1575589--1575592.cif.'
_cod_database_code 1575591
_shelx_shelxl_version_number 2018/3
_chemical_oxdiff_formula C23H24Li2ClN2O6
_chemical_oxdiff_usercomment '@120 K AJG214-Li'
_shelx_space_group_comment
;
The symmetry employed for this shelxl refinement is uniquely defined
by the following loop, which should always be used as a source of
symmetry information in preference to the above space-group names.
They are only intended as comments.
;
_reflns_odcompleteness_completeness 99.96
_reflns_odcompleteness_iscentric 1
_reflns_odcompleteness_theta 74.33
_olex2_refinement_description
;
1. Twinned data refinement
 Scales: 0.6784(14)
 0.3216(14)
2. Fixed Uiso
 At 1.2 times of:
  All C(H) groups, All C(H,H) groups
 At 1.5 times of:
  All C(H,H,H) groups
3. Shared sites
{C105, Cl0A}
{Cl9, C15A}
4. Rigid bond restraints
 Cl7A, Cl8A, C14A
 with sigma for 1-2 distances of 0.01 and sigma for 1-3 distances of 0.01
 Cl7B, Cl8B, C14B
 with sigma for 1-2 distances of 0.01 and sigma for 1-3 distances of 0.01
 Cl7, Cl8, C104
 with sigma for 1-2 distances of 0.01 and sigma for 1-3 distances of 0.01
 Cl5, Cl6, C103
 with sigma for 1-2 distances of 0.01 and sigma for 1-3 distances of 0.01
5. Uiso/Uaniso restraints and constraints
Cl7 \\sim Cl8 \\sim C104: within 2A with sigma of 0.04 and sigma for terminal
atoms of 0.08 within 2A
Cl7A \\sim Cl8A \\sim C14A: within 2A with sigma of 0.04 and sigma for terminal
atoms of 0.08 within 2A
Cl7B \\sim Cl8B \\sim C14B: within 2A with sigma of 0.04 and sigma for terminal
atoms of 0.08 within 2A
Cl5 \\sim Cl6 \\sim C103: within 2A with sigma of 0.04 and sigma for terminal
atoms of 0.08 within 2A
Uanis(C105) = Uanis(Cl0A)
Uanis(Cl9) = Uanis(C15A)
6. Rigid body (RIGU) restrains
 Cl5, Cl6
 with sigma for 1-2 distances of 0.004 and sigma for 1-3 distances of 0.004
 Cl7, Cl8, C104
 with sigma for 1-2 distances of 0.004 and sigma for 1-3 distances of 0.004
 Cl7B, Cl8B, C14B
 with sigma for 1-2 distances of 0.004 and sigma for 1-3 distances of 0.004
 Cl7A, Cl8A, C14A
 with sigma for 1-2 distances of 0.004 and sigma for 1-3 distances of 0.004
 Cl5, Cl6, C103
 with sigma for 1-2 distances of 0.004 and sigma for 1-3 distances of 0.004
7. Same fragment restrains
{Cl1, Cl2, C101} sigma for 1-2: 0.02, 1-3: 0.04
as in
{Cl0A, Cl9A, C15A}
{Cl1, Cl2, C101} sigma for 1-2: 0.02, 1-3: 0.04
as in
{Cl5, Cl6, C103}
{Cl1, Cl2, C101} sigma for 1-2: 0.02, 1-3: 0.04
as in
{Cl7, Cl8, C104}
{Cl1, Cl2, C101} sigma for 1-2: 0.02, 1-3: 0.04
as in
{Cl7A, Cl8A, C14A}
{Cl1, Cl2, C101} sigma for 1-2: 0.02, 1-3: 0.04
as in
{Cl7B, Cl8B, C14B}
{Cl1, Cl2, C101} sigma for 1-2: 0.02, 1-3: 0.04
as in
{Cl9, Cl10, C105}
8. Others
 1*[Sof(Cl7)+Sof(Cl8)+Sof(C104)+Sof(H10G)+Sof(H10H)]+1*[Sof(Cl7A)+Sof(Cl8A)+
 Sof(C14A)+Sof(H14A)+Sof(H14B)]+1*[Sof(Cl7B)+Sof(Cl8B)+Sof(C14B)+Sof(H14C)+
 Sof(H14D)]=1 with esd of 0.001
 Sof(Cl7)=Sof(Cl8)=Sof(C104)=Sof(H10G)=Sof(H10H)=FVAR(1)
 Sof(Cl7A)=Sof(Cl8A)=Sof(C14A)=Sof(H14A)=Sof(H14B)=FVAR(2)
 Sof(Cl7B)=Sof(Cl8B)=Sof(C14B)=Sof(H14C)=Sof(H14D)=FVAR(3)
 Sof(Cl0A)=Sof(Cl9A)=Sof(C15A)=Sof(H15A)=Sof(H15B)=1-FVAR(4)
 Sof(Cl9)=Sof(Cl10)=Sof(C105)=Sof(H10I)=Sof(H10J)=FVAR(4)
9.a Secondary CH2 refined with riding coordinates:
 C101(H10A,H10B), C15A(H15A,H15B), C102(H10C,H10D), C103(H10E,H10F), C104(H10G,
 H10H), C14A(H14A,H14B), C14B(H14C,H14D), C105(H10I,H10J), C1(H1A,H1B), C2(H2A,
 H2B), C3(H3A,H3B), C24(H24A,H24B), C25(H25A,H25B), C26(H26A,H26B), C51(H51A,
 H51B), C52(H52A,H52B), C53(H53A,H53B), C74(H74A,H74B), C75(H75A,H75B),
 C76(H76A,H76B)
9.b Aromatic/amide H refined with riding coordinates:
 C6(H6), C8(H8), C11(H11), C16(H16), C18(H18), C21(H21), C27(H27), C29(H29),
 C31(H31), C39(H39), C41(H41), C44(H44), C56(H56), C58(H58), C61(H61), C66(H66),
  C68(H68), C71(H71), C79(H79), C81(H81), C84(H84), C89(H89), C91(H91), C94(H94)
9.c Idealised Me refined as rotating group:
 C12(H12A,H12B,H12C), C13(H13A,H13B,H13C), C22(H22A,H22B,H22C), C23(H23A,H23B,
 H23C), C34(H34A,H34B,H34C), C36(H36A,H36B,H36C), C45(H45A,H45B,H45C), C46(H46A,
 H46B,H46C), C62(H62A,H62B,H62C), C63(H63A,H63B,H63C), C72(H72A,H72B,H72C),
 C73(H73A,H73B,H73C), C85(H85A,H85B,H85C), C86(H86A,H86B,H86C), C95(H95A,H95B,
 H95C), C96(H96A,H96B,H96C)
;
_platon_squeeze_void_probe_radius 1.20
_olex2_diffrn_ambient_temperature_device 'Oxford Cryosystems Cryostream 700+'
_olex2_exptl_crystal_mounting_method 'The crystal was mounted on a MITIGEN holder in Paratone oil'
_olex2_submission_original_sample_id AJG214-Li
_olex2_submission_special_instructions 'No special instructions were received'
_oxdiff_exptl_absorpt_empirical_details
;
Empirical correction (ABSPACK) includes:
- Absorption correction using spherical harmonics
- Frame scaling
;
_oxdiff_exptl_absorpt_empirical_full_max 2.930
_oxdiff_exptl_absorpt_empirical_full_min 0.703

loop_
_space_group_symop_operation_xyz
'x, y, z'
'-x+1/2, y+1/2, -z+1/2'
'-x, -y, -z'
'x-1/2, -y-1/2, z-1/2'

loop_
_atom_site_label
_atom_site_type_symbol
_atom_site_fract_x
_atom_site_fract_y
_atom_site_fract_z
_atom_site_U_iso_or_equiv
_atom_site_adp_type
_atom_site_occupancy
_atom_site_site_symmetry_order
_atom_site_calc_flag
_atom_site_refinement_flags_posn
_atom_site_refinement_flags_adp
_atom_site_refinement_flags_occupancy
_atom_site_disorder_assembly
_atom_site_disorder_group
Cl1 Cl 0.61952(7) 0.87884(7) 0.34175(7) 0.0476(3) Uani 1 1 d D . . . .
Cl2 Cl 0.62018(11) 0.82676(10) 0.44807(11) 0.0734(6) Uani 1 1 d D . . . .
C101 C 0.6476(5) 0.8192(4) 0.3980(4) 0.082(3) Uani 1 1 d D . . . .
H10A H 0.636481 0.772241 0.381492 0.098 Uiso 1 1 calc R U . . .
H10B H 0.695593 0.822319 0.417212 0.098 Uiso 1 1 calc R U . . .
Cl0A Cl 0.4932(3) 0.2151(3) 0.1120(3) 0.129(3) Uani 0.385(7) 1 d D . P A 2
Cl9A Cl 0.3806(3) 0.2290(3) 0.0063(3) 0.085(2) Uani 0.385(7) 1 d D . P A 2
C15A C 0.4114(2) 0.2309(3) 0.0703(3) 0.127(2) Uani 0.385(7) 1 d D . P A 2
H15A H 0.387180 0.197401 0.082430 0.153 Uiso 0.385(7) 1 calc R U P A 2
H15B H 0.402248 0.277318 0.081062 0.153 Uiso 0.385(7) 1 calc R U P A 2
Cl3 Cl 0.40166(9) 0.49024(11) 0.22541(9) 0.0688(5) Uani 1 1 d . . . . .
Cl4 Cl 0.40605(8) 0.41513(11) 0.32360(7) 0.0656(5) Uani 1 1 d . . . . .
C102 C 0.3568(3) 0.4496(3) 0.2570(2) 0.0410(11) Uani 1 1 d . . . . .
H10C H 0.326640 0.483672 0.260879 0.049 Uiso 1 1 calc R U . . .
H10D H 0.330336 0.412057 0.231749 0.049 Uiso 1 1 calc R U . . .
Cl5 Cl 0.61519(17) 0.1038(2) 0.29398(13) 0.1190(12) Uani 1 1 d D U . B 1
Cl6 Cl 0.57673(12) -0.01625(16) 0.21548(11) 0.0925(7) Uani 1 1 d D U . B 1
C103 C 0.6412(4) 0.0373(6) 0.2577(4) 0.105(3) Uani 1 1 d D U . B 1
H10E H 0.659140 0.060060 0.233748 0.126 Uiso 1 1 calc R U . B 1
H10F H 0.676108 0.008845 0.286452 0.126 Uiso 1 1 calc R U . B 1
Cl7 Cl 0.5224(2) 0.2481(2) 0.32673(14) 0.0849(17) Uani 0.599(6) 1 d D U P C 1
Cl8 Cl 0.4250(2) 0.29693(16) 0.2142(2) 0.0843(15) Uani 0.599(6) 1 d D U P C 1
C104 C 0.4879(5) 0.2425(5) 0.2509(4) 0.056(2) Uani 0.599(6) 1 d D U P C 1
H10G H 0.522749 0.251601 0.238908 0.067 Uiso 0.599(6) 1 calc R U P C 1
H10H H 0.472839 0.194457 0.239706 0.067 Uiso 0.599(6) 1 calc R U P C 1
Cl7A Cl 0.4665(7) 0.2935(8) 0.2956(6) 0.106(4) Uani 0.225(5) 1 d D U P D 2
Cl8A Cl 0.3884(4) 0.3031(3) 0.1652(4) 0.060(2) Uani 0.225(5) 1 d D U P D 2
C14A C 0.412(4) 0.264(3) 0.2265(8) 0.16(2) Uani 0.225(5) 1 d D U P D 2
H14A H 0.429271 0.219272 0.221786 0.198 Uiso 0.225(5) 1 calc R U P D 2
H14B H 0.370909 0.253548 0.229447 0.198 Uiso 0.225(5) 1 calc R U P D 2
Cl7B Cl 0.5699(4) 0.2001(4) 0.3346(3) 0.043(2) Uani 0.177(4) 1 d D U P E 3
Cl8B Cl 0.5361(6) 0.1641(6) 0.2174(5) 0.069(3) Uani 0.177(4) 1 d D U P E 3
C14B C 0.5203(13) 0.2163(13) 0.2609(6) 0.039(6) Uiso 0.177(4) 1 d D U P E 3
H14C H 0.474162 0.210879 0.253068 0.046 Uiso 0.177(4) 1 calc R U P E 3
H14D H 0.526728 0.264867 0.252353 0.046 Uiso 0.177(4) 1 calc R U P E 3
Cl9 Cl 0.4114(2) 0.2309(3) 0.0703(3) 0.127(2) Uani 0.615(7) 1 d D . P A 1
Cl10 Cl 0.5277(3) 0.1601(2) 0.1555(2) 0.116(2) Uani 0.615(7) 1 d D . P A 1
C105 C 0.4932(3) 0.2151(3) 0.1120(3) 0.129(3) Uani 0.615(7) 1 d D . P A 1
H10I H 0.512024 0.211284 0.084423 0.154 Uiso 0.615(7) 1 calc R U P A 1
H10J H 0.510035 0.259143 0.132454 0.154 Uiso 0.615(7) 1 calc R U P A 1
O1 O 0.70927(14) 0.24242(14) 0.59334(12) 0.0223(5) Uani 1 1 d . . . . .
O2 O 0.72245(16) 0.14234(15) 0.67416(13) 0.0272(6) Uani 1 1 d . . . . .
O3 O 0.66736(17) 0.04637(15) 0.63135(14) 0.0297(7) Uani 1 1 d . . . . .
O4 O 0.77689(14) 0.33539(14) 0.67679(12) 0.0218(5) Uani 1 1 d . . . . .
O5 O 0.78830(16) 0.24175(15) 0.76184(14) 0.0283(6) Uani 1 1 d . . . . .
O6 O 0.85011(17) 0.28348(16) 0.84890(14) 0.0314(7) Uani 1 1 d . . . . .
O7 O 0.64681(14) 0.37801(14) 0.58773(12) 0.0216(5) Uani 1 1 d . . . . .
O8 O 0.71048(15) 0.47916(14) 0.66994(13) 0.0253(6) Uani 1 1 d . . . . .
O9 O 0.72797(15) 0.57353(14) 0.62864(13) 0.0253(6) Uani 1 1 d . . . . .
O10 O 0.64908(14) 0.28629(14) 0.66889(13) 0.0233(6) Uani 1 1 d . . . . .
O11 O 0.70410(16) 0.38490(15) 0.75346(13) 0.0270(6) Uani 1 1 d . . . . .
O12 O 0.70706(18) 0.35319(17) 0.83687(14) 0.0326(7) Uani 1 1 d . . . . .
N1 N 0.7175(2) 0.32409(19) 0.50640(17) 0.0286(8) Uani 1 1 d . . . . .
N2 N 0.79652(18) 0.42558(18) 0.59883(15) 0.0244(7) Uani 1 1 d . . . . .
N3 N 0.55641(19) 0.2966(2) 0.49547(16) 0.0278(7) Uani 1 1 d . . . . .
N4 N 0.56444(19) 0.1909(2) 0.58516(16) 0.0281(7) Uani 1 1 d . . . . .
C1 C 0.7182(3) 0.3827(2) 0.47140(19) 0.0324(10) Uani 1 1 d . . . . .
H1A H 0.680614 0.412950 0.464605 0.039 Uiso 1 1 calc R U . . .
H1B H 0.713141 0.365231 0.434117 0.039 Uiso 1 1 calc R U . . .
C2 C 0.7800(2) 0.4253(2) 0.4981(2) 0.0284(9) Uani 1 1 d . . . . .
H2A H 0.781663 0.456842 0.468967 0.034 Uiso 1 1 calc R U . . .
H2B H 0.817734 0.393709 0.510056 0.034 Uiso 1 1 calc R U . . .
C3 C 0.7865(2) 0.4681(2) 0.54929(18) 0.0275(9) Uani 1 1 d . . . . .
H3A H 0.823485 0.500369 0.559634 0.033 Uiso 1 1 calc R U . . .
H3B H 0.746631 0.496130 0.538688 0.033 Uiso 1 1 calc R U . . .
C4 C 0.7030(2) 0.1903(2) 0.56037(18) 0.0239(8) Uani 1 1 d . . . . .
C5 C 0.7005(2) 0.1984(2) 0.50526(19) 0.0276(9) Uani 1 1 d . . . . .
C6 C 0.6896(2) 0.1414(2) 0.46855(19) 0.0304(9) Uani 1 1 d . . . . .
H6 H 0.688283 0.148916 0.432152 0.037 Uiso 1 1 calc R U . . .
C7 C 0.6809(2) 0.0750(2) 0.48362(19) 0.0290(9) Uani 1 1 d . . . . .
C8 C 0.6838(2) 0.0657(2) 0.5373(2) 0.0281(9) Uani 1 1 d . . . . .
H8 H 0.677965 0.020536 0.548641 0.034 Uiso 1 1 calc R U . . .
C9 C 0.6949(2) 0.1205(2) 0.57539(18) 0.0240(8) Uani 1 1 d . . . . .
C10 C 0.6964(2) 0.1059(2) 0.63099(19) 0.0245(8) Uani 1 1 d . . . . .
C11 C 0.7059(2) 0.2657(2) 0.4813(2) 0.0292(9) Uani 1 1 d . . . . .
H11 H 0.700238 0.265522 0.443076 0.035 Uiso 1 1 calc R U . . .
C12 C 0.6692(3) 0.0137(3) 0.4444(2) 0.0358(10) Uani 1 1 d . . . . .
H12A H 0.705821 -0.018507 0.460864 0.054 Uiso 1 1 calc R U . . .
H12B H 0.664964 0.029732 0.407385 0.054 Uiso 1 1 calc R U . . .
H12C H 0.629158 -0.009957 0.439439 0.054 Uiso 1 1 calc R U . . .
C13 C 0.6664(3) 0.0275(2) 0.6846(2) 0.0341(10) Uani 1 1 d . . . . .
H13A H 0.640645 -0.014624 0.679369 0.051 Uiso 1 1 calc R U . . .
H13B H 0.647073 0.065217 0.697183 0.051 Uiso 1 1 calc R U . . .
H13C H 0.710924 0.019317 0.713405 0.051 Uiso 1 1 calc R U . . .
C14 C 0.8306(2) 0.3605(2) 0.71486(18) 0.0221(7) Uani 1 1 d . . . . .
C15 C 0.8662(2) 0.4142(2) 0.70132(18) 0.0243(8) Uani 1 1 d . . . . .
C16 C 0.9221(2) 0.4430(2) 0.7439(2) 0.0290(9) Uani 1 1 d . . . . .
H16 H 0.943743 0.478489 0.733617 0.035 Uiso 1 1 calc R U . . .
C17 C 0.9481(2) 0.4227(2) 0.8008(2) 0.0287(9) Uani 1 1 d . . . . .
C18 C 0.9155(2) 0.3704(2) 0.81415(19) 0.0272(8) Uani 1 1 d . . . . .
H18 H 0.932075 0.355030 0.852395 0.033 Uiso 1 1 calc R U . . .
C19 C 0.8588(2) 0.3395(2) 0.77330(18) 0.0239(8) Uani 1 1 d . . . . .
C20 C 0.8285(2) 0.2834(2) 0.79191(19) 0.0251(8) Uani 1 1 d . . . . .
C21 C 0.8454(2) 0.4435(2) 0.6443(2) 0.0270(8) Uani 1 1 d . . . . .
H21 H 0.871319 0.479939 0.640810 0.032 Uiso 1 1 calc R U . . .
C22 C 1.0062(3) 0.4577(3) 0.8460(2) 0.0396(11) Uani 1 1 d . . . . .
H22A H 0.991883 0.490407 0.866847 0.059 Uiso 1 1 calc R U . . .
H22B H 1.029970 0.482732 0.828332 0.059 Uiso 1 1 calc R U . . .
H22C H 1.034726 0.422926 0.872281 0.059 Uiso 1 1 calc R U . . .
C23 C 0.8240(3) 0.2297(3) 0.8718(2) 0.0378(11) Uani 1 1 d . . . . .
H23A H 0.776569 0.233590 0.854931 0.057 Uiso 1 1 calc R U . . .
H23B H 0.841741 0.234892 0.913071 0.057 Uiso 1 1 calc R U . . .
H23C H 0.836032 0.184231 0.862719 0.057 Uiso 1 1 calc R U . . .
C24 C 0.5226(2) 0.2383(2) 0.4585(2) 0.0323(9) Uani 1 1 d . . . . .
H24A H 0.554685 0.209342 0.452360 0.039 Uiso 1 1 calc R U . . .
H24B H 0.491384 0.256367 0.421120 0.039 Uiso 1 1 calc R U . . .
C25 C 0.4861(2) 0.1933(3) 0.48335(19) 0.0312(9) Uani 1 1 d . . . . .
H25A H 0.459648 0.223770 0.495420 0.037 Uiso 1 1 calc R U . . .
H25B H 0.455998 0.162562 0.453083 0.037 Uiso 1 1 calc R U . . .
C26 C 0.5296(2) 0.1491(2) 0.53359(19) 0.0300(9) Uani 1 1 d . . . . .
H26A H 0.502914 0.113929 0.541083 0.036 Uiso 1 1 calc R U . . .
H26B H 0.561593 0.124583 0.524068 0.036 Uiso 1 1 calc R U . . .
C27 C 0.5445(2) 0.3546(2) 0.47202(18) 0.0256(8) Uani 1 1 d . . . . .
H27 H 0.513678 0.355374 0.433275 0.031 Uiso 1 1 calc R U . . .
C28 C 0.5728(2) 0.4222(2) 0.49737(19) 0.0263(8) Uani 1 1 d . . . . .
C29 C 0.5484(2) 0.4792(2) 0.46134(19) 0.0287(9) Uani 1 1 d . . . . .
H29 H 0.516016 0.471385 0.423814 0.034 Uiso 1 1 calc R U . . .
C30 C 0.5691(2) 0.5470(2) 0.4775(2) 0.0290(9) Uani 1 1 d . . . . .
C31 C 0.6174(2) 0.5559(2) 0.53263(19) 0.0265(8) Uani 1 1 d . . . . .
H31 H 0.632904 0.601271 0.545210 0.032 Uiso 1 1 calc R U . . .
C32 C 0.6444(2) 0.5000(2) 0.57067(18) 0.0228(8) Uani 1 1 d . . . . .
C33 C 0.6224(2) 0.4302(2) 0.55413(18) 0.0223(8) Uani 1 1 d . . . . .
C34 C 0.5404(3) 0.6066(3) 0.4376(2) 0.0374(11) Uani 1 1 d . . . . .
H34A H 0.493179 0.607144 0.424454 0.056 Uiso 1 1 calc R U . . .
H34B H 0.550280 0.601635 0.404909 0.056 Uiso 1 1 calc R U . . .
H34C H 0.558869 0.650086 0.457325 0.056 Uiso 1 1 calc R U . . .
C35 C 0.6964(2) 0.5142(2) 0.62759(18) 0.0234(8) Uani 1 1 d . . . . .
C36 C 0.7794(2) 0.5935(2) 0.6831(2) 0.0312(9) Uani 1 1 d . . . . .
H36A H 0.807350 0.627988 0.677318 0.047 Uiso 1 1 calc R U . . .
H36B H 0.805314 0.552687 0.701915 0.047 Uiso 1 1 calc R U . . .
H36C H 0.760405 0.613241 0.706955 0.047 Uiso 1 1 calc R U . . .
C37 C 0.62515(19) 0.26117(19) 0.70164(17) 0.0203(7) Uani 1 1 d . . . . .
C38 C 0.5809(2) 0.2033(2) 0.68391(18) 0.0241(8) Uani 1 1 d . . . . .
C39 C 0.5577(2) 0.1739(2) 0.72043(19) 0.0253(8) Uani 1 1 d . . . . .
H39 H 0.528921 0.135630 0.707435 0.030 Uiso 1 1 calc R U . . .
C40 C 0.5757(2) 0.1990(2) 0.77577(19) 0.0260(8) Uani 1 1 d . . . . .
C41 C 0.6173(2) 0.2557(2) 0.79313(18) 0.0246(8) Uani 1 1 d . . . . .
H41 H 0.629601 0.274227 0.830027 0.029 Uiso 1 1 calc R U . . .
C42 C 0.6416(2) 0.2861(2) 0.75805(18) 0.0232(8) Uani 1 1 d . . . . .
C43 C 0.6863(2) 0.3454(2) 0.78056(18) 0.0248(8) Uani 1 1 d . . . . .
C44 C 0.5552(2) 0.1718(2) 0.6279(2) 0.0273(8) Uani 1 1 d . . . . .
H44 H 0.528434 0.132305 0.622370 0.033 Uiso 1 1 calc R U . . .
C45 C 0.5501(3) 0.1645(3) 0.8140(2) 0.0340(10) Uani 1 1 d . . . . .
H45A H 0.552068 0.197205 0.843338 0.051 Uiso 1 1 calc R U . . .
H45B H 0.576796 0.123877 0.832082 0.051 Uiso 1 1 calc R U . . .
H45C H 0.505049 0.150051 0.791389 0.051 Uiso 1 1 calc R U . . .
C46 C 0.7527(3) 0.4090(3) 0.8629(2) 0.0354(10) Uani 1 1 d . . . . .
H46A H 0.731441 0.453385 0.847689 0.053 Uiso 1 1 calc R U . . .
H46B H 0.790128 0.403412 0.854409 0.053 Uiso 1 1 calc R U . . .
H46C H 0.767285 0.408093 0.904079 0.053 Uiso 1 1 calc R U . . .
Li1 Li 0.7342(4) 0.3405(4) 0.5915(3) 0.0294(15) Uani 1 1 d . . . . .
Li2 Li 0.7370(4) 0.2430(4) 0.6766(3) 0.0258(14) Uani 1 1 d . . . . .
Li3 Li 0.6192(4) 0.2805(4) 0.5841(3) 0.0253(14) Uani 1 1 d . . . . .
Li4 Li 0.6914(4) 0.3780(4) 0.6721(3) 0.0255(14) Uani 1 1 d . . . . .
O51 O 0.86165(14) 0.70256(14) 0.41084(12) 0.0204(5) Uani 1 1 d . . . . .
O52 O 0.79731(15) 0.60211(14) 0.32907(13) 0.0232(6) Uani 1 1 d . . . . .
O53 O 0.78233(16) 0.50633(14) 0.37011(13) 0.0259(6) Uani 1 1 d . . . . .
O54 O 0.85039(14) 0.79605(14) 0.32800(12) 0.0196(5) Uani 1 1 d . . . . .
O55 O 0.78215(16) 0.70237(14) 0.24178(13) 0.0242(6) Uani 1 1 d . . . . .
O56 O 0.76451(18) 0.74112(17) 0.15563(14) 0.0325(7) Uani 1 1 d . . . . .
O57 O 0.72753(14) 0.74567(14) 0.33079(12) 0.0207(5) Uani 1 1 d . . . . .
O58 O 0.70377(15) 0.84282(14) 0.24509(13) 0.0240(6) Uani 1 1 d . . . . .
O59 O 0.62696(17) 0.80894(16) 0.16048(13) 0.0304(7) Uani 1 1 d . . . . .
O60 O 0.80298(14) 0.83922(14) 0.41223(12) 0.0205(5) Uani 1 1 d . . . . .
O61 O 0.78549(15) 0.93999(14) 0.33060(13) 0.0246(6) Uani 1 1 d . . . . .
O62 O 0.84484(15) 1.03413(14) 0.37179(13) 0.0236(6) Uani 1 1 d . . . . .
N51 N 0.95411(18) 0.78404(18) 0.50036(16) 0.0247(7) Uani 1 1 d . . . . .
N52 N 0.94475(17) 0.88657(17) 0.40882(15) 0.0221(7) Uani 1 1 d . . . . .
N53 N 0.72079(18) 0.65315(17) 0.41374(15) 0.0220(7) Uani 1 1 d . . . . .
N54 N 0.80346(19) 0.75744(18) 0.50364(16) 0.0257(7) Uani 1 1 d . . . . .
C51 C 0.9905(2) 0.8424(2) 0.53662(19) 0.0280(9) Uani 1 1 d . . . . .
H51A H 1.021651 0.824518 0.574097 0.034 Uiso 1 1 calc R U . . .
H51B H 0.959867 0.873704 0.542744 0.034 Uiso 1 1 calc R U . . .
C52 C 1.0272(2) 0.8830(2) 0.50992(19) 0.0271(9) Uani 1 1 d . . . . .
H52A H 1.059482 0.913157 0.539229 0.033 Uiso 1 1 calc R U . . .
H52B H 1.051323 0.850002 0.497196 0.033 Uiso 1 1 calc R U . . .
C53 C 0.9838(2) 0.9273(2) 0.45973(18) 0.0255(8) Uani 1 1 d . . . . .
H53A H 0.954419 0.954750 0.470532 0.031 Uiso 1 1 calc R U . . .
H53B H 1.011222 0.960113 0.450656 0.031 Uiso 1 1 calc R U . . .
C54 C 0.88759(19) 0.6494(2) 0.44458(17) 0.0192(7) Uani 1 1 d . . . . .
C55 C 0.9377(2) 0.6579(2) 0.50068(18) 0.0227(8) Uani 1 1 d . . . . .
C56 C 0.9618(2) 0.6008(2) 0.53706(18) 0.0253(8) Uani 1 1 d . . . . .
H56 H 0.994883 0.608350 0.574353 0.030 Uiso 1 1 calc R U . . .
C57 C 0.9396(2) 0.5341(2) 0.5210(2) 0.0275(9) Uani 1 1 d . . . . .
C58 C 0.8915(2) 0.5250(2) 0.46586(19) 0.0235(8) Uani 1 1 d . . . . .
H58 H 0.875803 0.479690 0.453321 0.028 Uiso 1 1 calc R U . . .
C59 C 0.8655(2) 0.58056(19) 0.42822(18) 0.0211(8) Uani 1 1 d . . . . .
C60 C 0.8136(2) 0.56648(19) 0.37127(18) 0.0206(7) Uani 1 1 d . . . . .
C61 C 0.9660(2) 0.7251(2) 0.52456(18) 0.0258(8) Uani 1 1 d . . . . .
H61 H 0.997378 0.724726 0.563148 0.031 Uiso 1 1 calc R U . . .
C62 C 0.9657(2) 0.4737(2) 0.5610(2) 0.0331(10) Uani 1 1 d . . . . .
H62A H 1.013132 0.472732 0.576465 0.050 Uiso 1 1 calc R U . . .
H62B H 0.947775 0.430559 0.540417 0.050 Uiso 1 1 calc R U . . .
H62C H 0.953073 0.478416 0.592182 0.050 Uiso 1 1 calc R U . . .
C63 C 0.7304(2) 0.4879(2) 0.31604(19) 0.0292(9) Uani 1 1 d . . . . .
H63A H 0.699418 0.526224 0.302023 0.044 Uiso 1 1 calc R U . . .
H63B H 0.708297 0.446539 0.320454 0.044 Uiso 1 1 calc R U . . .
H63C H 0.748323 0.478403 0.288847 0.044 Uiso 1 1 calc R U . . .
C64 C 0.86890(19) 0.82176(19) 0.29168(17) 0.0188(7) Uani 1 1 d . . . . .
C65 C 0.9159(2) 0.8759(2) 0.30698(17) 0.0211(8) Uani 1 1 d . . . . .
C66 C 0.9333(2) 0.9066(2) 0.2661(2) 0.0270(8) Uani 1 1 d . . . . .
H66 H 0.965110 0.942205 0.277922 0.032 Uiso 1 1 calc R U . . .
C67 C 0.9056(2) 0.8867(2) 0.21002(19) 0.0266(8) Uani 1 1 d . . . . .
C68 C 0.8613(2) 0.8324(2) 0.19471(18) 0.0257(8) Uani 1 1 d . . . . .
H68 H 0.842859 0.816537 0.156520 0.031 Uiso 1 1 calc R U . . .
C69 C 0.8427(2) 0.7999(2) 0.23356(17) 0.0210(7) Uani 1 1 d . . . . .
C70 C 0.7950(2) 0.7435(2) 0.21319(17) 0.0225(8) Uani 1 1 d . . . . .
C71 C 0.9491(2) 0.9055(2) 0.36384(19) 0.0240(8) Uani 1 1 d . . . . .
H71 H 0.977297 0.943294 0.367844 0.029 Uiso 1 1 calc R U . . .
C72 C 0.9232(3) 0.9222(3) 0.1668(2) 0.0366(10) Uani 1 1 d . . . . .
H72A H 0.887841 0.953173 0.143177 0.055 Uiso 1 1 calc R U . . .
H72B H 0.929909 0.887206 0.142783 0.055 Uiso 1 1 calc R U . . .
H72C H 0.963143 0.948976 0.186664 0.055 Uiso 1 1 calc R U . . .
C73 C 0.7183(3) 0.6856(3) 0.1314(2) 0.0354(11) Uani 1 1 d . . . . .
H73A H 0.685454 0.687924 0.145919 0.053 Uiso 1 1 calc R U . . .
H73B H 0.740957 0.641053 0.141886 0.053 Uiso 1 1 calc R U . . .
H73C H 0.697204 0.690068 0.089941 0.053 Uiso 1 1 calc R U . . .
C74 C 0.7350(2) 0.6119(2) 0.46485(19) 0.0257(8) Uani 1 1 d . . . . .
H74A H 0.775986 0.586088 0.475145 0.031 Uiso 1 1 calc R U . . .
H74B H 0.699804 0.577842 0.456781 0.031 Uiso 1 1 calc R U . . .
C75 C 0.7414(2) 0.6571(2) 0.51464(19) 0.0266(8) Uani 1 1 d . . . . .
H75A H 0.703727 0.688847 0.501784 0.032 Uiso 1 1 calc R U . . .
H75B H 0.739696 0.627134 0.544639 0.032 Uiso 1 1 calc R U . . .
C76 C 0.8030(2) 0.6996(2) 0.54006(19) 0.0290(9) Uani 1 1 d . . . . .
H76A H 0.808518 0.718176 0.577146 0.035 Uiso 1 1 calc R U . . .
H76B H 0.840512 0.669017 0.547105 0.035 Uiso 1 1 calc R U . . .
C77 C 0.67185(19) 0.72013(19) 0.29601(17) 0.0195(7) Uani 1 1 d . . . . .
C78 C 0.6429(2) 0.66400(18) 0.31291(18) 0.0209(8) Uani 1 1 d . . . . .
C79 C 0.5834(2) 0.6357(2) 0.27456(19) 0.0250(8) Uani 1 1 d . . . . .
H79 H 0.565821 0.598174 0.286834 0.030 Uiso 1 1 calc R U . . .
C80 C 0.5489(2) 0.6601(2) 0.21956(19) 0.0241(8) Uani 1 1 d . . . . .
C81 C 0.5762(2) 0.7140(2) 0.20319(18) 0.0239(8) Uani 1 1 d . . . . .
H81 H 0.553798 0.731446 0.165651 0.029 Uiso 1 1 calc R U . . .
C82 C 0.6358(2) 0.7445(2) 0.23942(17) 0.0213(7) Uani 1 1 d . . . . .
C83 C 0.6598(2) 0.8030(2) 0.21762(18) 0.0225(8) Uani 1 1 d . . . . .
C84 C 0.6700(2) 0.6337(2) 0.36955(18) 0.0229(8) Uani 1 1 d . . . . .
H84 H 0.647578 0.594814 0.374451 0.028 Uiso 1 1 calc R U . . .
C85 C 0.4864(2) 0.6265(2) 0.1793(2) 0.0310(9) Uani 1 1 d . . . . .
H85A H 0.465275 0.655314 0.145291 0.047 Uiso 1 1 calc R U . . .
H85B H 0.457589 0.621749 0.197959 0.047 Uiso 1 1 calc R U . . .
H85C H 0.495563 0.580724 0.168493 0.047 Uiso 1 1 calc R U . . .
C86 C 0.6477(3) 0.8647(2) 0.1350(2) 0.0362(11) Uani 1 1 d . . . . .
H86A H 0.693859 0.859188 0.144560 0.054 Uiso 1 1 calc R U . . .
H86B H 0.640890 0.909175 0.149668 0.054 Uiso 1 1 calc R U . . .
H86C H 0.622276 0.863524 0.093690 0.054 Uiso 1 1 calc R U . . .
C87 C 0.8138(2) 0.89086(19) 0.44663(17) 0.0195(7) Uani 1 1 d . . . . .
C88 C 0.8212(2) 0.8824(2) 0.50373(17) 0.0226(8) Uani 1 1 d . . . . .
C89 C 0.8357(2) 0.9395(2) 0.54067(18) 0.0251(8) Uani 1 1 d . . . . .
H89 H 0.841314 0.931826 0.578403 0.030 Uiso 1 1 calc R U . . .
C90 C 0.8423(2) 1.0062(2) 0.52465(19) 0.0260(8) Uani 1 1 d . . . . .
C91 C 0.8347(2) 1.0153(2) 0.46925(18) 0.0231(8) Uani 1 1 d . . . . .
H91 H 0.839638 1.060412 0.457263 0.028 Uiso 1 1 calc R U . . .
C92 C 0.8200(2) 0.9608(2) 0.43071(17) 0.0198(7) Uani 1 1 d . . . . .
C93 C 0.8142(2) 0.97483(18) 0.37320(17) 0.0188(7) Uani 1 1 d . . . . .
C94 C 0.8159(2) 0.8158(2) 0.52790(19) 0.0263(8) Uani 1 1 d . . . . .
H94 H 0.822603 0.816414 0.566386 0.032 Uiso 1 1 calc R U . . .
C95 C 0.8568(2) 1.0673(2) 0.5650(2) 0.0304(9) Uani 1 1 d . . . . .
H95A H 0.816382 1.092193 0.556996 0.046 Uiso 1 1 calc R U . . .
H95B H 0.887471 1.098516 0.559807 0.046 Uiso 1 1 calc R U . . .
H95C H 0.875730 1.050473 0.604293 0.046 Uiso 1 1 calc R U . . .
C96 C 0.8425(2) 1.0520(2) 0.3173(2) 0.0281(9) Uani 1 1 d . . . . .
H96A H 0.868918 1.093378 0.321265 0.042 Uiso 1 1 calc R U . . .
H96B H 0.797450 1.061292 0.290133 0.042 Uiso 1 1 calc R U . . .
H96C H 0.859523 1.013505 0.303394 0.042 Uiso 1 1 calc R U . . .
Li51 Li 0.8891(4) 0.8006(3) 0.4133(3) 0.0255(14) Uani 1 1 d . . . . .
Li52 Li 0.8097(4) 0.7050(3) 0.3260(3) 0.0249(14) Uani 1 1 d . . . . .
Li53 Li 0.7811(3) 0.7392(4) 0.4158(3) 0.0237(14) Uani 1 1 d . . . . .
Li54 Li 0.7665(4) 0.8378(3) 0.3273(3) 0.0221(13) Uani 1 1 d . . . . .

loop_
_atom_site_aniso_label
_atom_site_aniso_U_11
_atom_site_aniso_U_22
_atom_site_aniso_U_33
_atom_site_aniso_U_23
_atom_site_aniso_U_13
_atom_site_aniso_U_12
Cl1 0.0509(7) 0.0378(6) 0.0512(8) -0.0052(5) 0.0196(6) 0.0028(5)
Cl2 0.0815(12) 0.0706(10) 0.0978(15) 0.0198(10) 0.0665(12) 0.0214(9)
C101 0.119(7) 0.070(5) 0.085(6) 0.022(4) 0.070(6) 0.052(5)
Cl0A 0.128(5) 0.106(4) 0.120(5) -0.038(4) 0.025(4) -0.003(4)
Cl9A 0.099(4) 0.071(3) 0.079(4) 0.009(3) 0.035(3) -0.035(3)
C15A 0.080(2) 0.107(3) 0.200(6) 0.040(3) 0.065(3) 0.005(2)
Cl3 0.0595(9) 0.0914(12) 0.0730(12) 0.0312(10) 0.0452(9) 0.0243(9)
Cl4 0.0441(8) 0.1041(13) 0.0459(8) 0.0223(8) 0.0172(7) 0.0101(8)
C102 0.033(2) 0.054(3) 0.035(3) 0.001(2) 0.013(2) 0.002(2)
Cl5 0.120(2) 0.169(3) 0.0797(16) -0.0112(17) 0.0554(17) -0.066(2)
Cl6 0.0687(12) 0.1259(19) 0.0689(13) -0.0002(12) 0.0169(10) 0.0315(13)
C103 0.058(5) 0.176(9) 0.076(6) 0.047(5) 0.025(4) -0.013(5)
Cl7 0.132(4) 0.091(3) 0.0543(16) -0.0376(17) 0.062(2) -0.083(3)
Cl8 0.104(3) 0.0493(16) 0.130(4) -0.0039(18) 0.079(3) -0.0052(16)
C104 0.080(7) 0.055(6) 0.062(5) -0.032(4) 0.058(5) -0.035(5)
Cl7A 0.109(10) 0.123(10) 0.090(7) 0.001(7) 0.049(7) -0.006(8)
Cl8A 0.063(4) 0.031(3) 0.069(5) 0.014(3) 0.011(4) 0.001(3)
C14A 0.19(4) 0.21(4) 0.061(15) 0.034(14) 0.015(18) 0.02(4)
Cl7B 0.041(4) 0.045(4) 0.030(3) 0.013(3) 0.003(3) -0.024(3)
Cl8B 0.081(7) 0.072(6) 0.069(7) -0.001(5) 0.045(6) -0.019(5)
Cl9 0.080(2) 0.107(3) 0.200(6) 0.040(3) 0.065(3) 0.005(2)
Cl10 0.187(6) 0.076(3) 0.127(4) -0.047(3) 0.107(4) -0.049(3)
C105 0.128(5) 0.106(4) 0.120(5) -0.038(4) 0.025(4) -0.003(4)
O1 0.0295(14) 0.0178(12) 0.0191(13) -0.0003(10) 0.0101(12) 0.0001(10)
O2 0.0348(16) 0.0214(13) 0.0213(14) 0.0023(11) 0.0085(13) -0.0003(11)
O3 0.0416(18) 0.0200(13) 0.0289(16) 0.0010(11) 0.0167(14) -0.0029(12)
O4 0.0223(13) 0.0236(13) 0.0163(13) 0.0041(10) 0.0054(11) -0.0005(10)
O5 0.0337(16) 0.0231(14) 0.0239(15) 0.0001(11) 0.0085(13) -0.0052(12)
O6 0.0423(18) 0.0291(15) 0.0200(15) 0.0006(12) 0.0109(14) -0.0098(13)
O7 0.0241(14) 0.0209(13) 0.0192(13) 0.0011(10) 0.0089(11) 0.0014(10)
O8 0.0334(15) 0.0220(13) 0.0194(14) -0.0008(11) 0.0104(12) -0.0038(11)
O9 0.0319(15) 0.0199(13) 0.0232(15) 0.0012(11) 0.0113(13) -0.0039(11)
O10 0.0260(14) 0.0255(13) 0.0198(14) -0.0007(11) 0.0113(12) -0.0039(11)
O11 0.0376(16) 0.0244(13) 0.0204(14) -0.0012(11) 0.0141(13) -0.0072(12)
O12 0.0430(18) 0.0327(15) 0.0196(15) -0.0051(12) 0.0114(14) -0.0158(14)
N1 0.035(2) 0.0272(17) 0.0272(19) 0.0062(14) 0.0173(16) 0.0024(14)
N2 0.0298(18) 0.0236(16) 0.0217(17) 0.0048(13) 0.0131(14) 0.0018(13)
N3 0.0308(19) 0.0314(18) 0.0202(17) -0.0061(14) 0.0101(15) -0.0053(15)
N4 0.0291(18) 0.0311(18) 0.0200(18) -0.0052(14) 0.0068(15) -0.0047(14)
C1 0.044(3) 0.032(2) 0.021(2) 0.0064(17) 0.0138(19) -0.0010(19)
C2 0.035(2) 0.028(2) 0.028(2) 0.0044(16) 0.0184(19) -0.0005(17)
C3 0.038(2) 0.0265(19) 0.020(2) 0.0045(15) 0.0147(18) -0.0042(16)
C4 0.0252(19) 0.0269(19) 0.0192(19) 0.0036(15) 0.0094(16) 0.0019(15)
C5 0.032(2) 0.030(2) 0.022(2) -0.0019(16) 0.0122(17) 0.0003(16)
C6 0.035(2) 0.036(2) 0.021(2) -0.0093(17) 0.0123(18) 0.0029(18)
C7 0.027(2) 0.030(2) 0.024(2) -0.0081(17) 0.0057(17) 0.0052(16)
C8 0.032(2) 0.0224(19) 0.027(2) -0.0006(16) 0.0094(17) 0.0052(16)
C9 0.029(2) 0.0225(19) 0.022(2) 0.0018(15) 0.0126(16) 0.0036(15)
C10 0.028(2) 0.0199(18) 0.025(2) -0.0021(15) 0.0104(17) 0.0006(15)
C11 0.035(2) 0.032(2) 0.023(2) 0.0012(16) 0.0153(18) 0.0015(17)
C12 0.036(2) 0.035(2) 0.031(2) -0.0096(19) 0.010(2) 0.0062(19)
C13 0.046(3) 0.027(2) 0.032(2) 0.0033(17) 0.019(2) -0.0006(18)
C14 0.0229(18) 0.0226(18) 0.0203(19) -0.0006(14) 0.0089(15) -0.0015(14)
C15 0.0233(19) 0.0265(19) 0.023(2) 0.0060(15) 0.0096(16) 0.0009(15)
C16 0.029(2) 0.0238(19) 0.036(2) 0.0000(16) 0.0157(19) -0.0013(16)
C17 0.025(2) 0.0268(19) 0.031(2) -0.0041(16) 0.0096(18) 0.0000(16)
C18 0.028(2) 0.0236(19) 0.025(2) -0.0017(15) 0.0067(17) 0.0005(15)
C19 0.0256(19) 0.0200(18) 0.024(2) 0.0009(15) 0.0089(17) -0.0019(15)
C20 0.028(2) 0.0208(18) 0.025(2) 0.0025(15) 0.0098(17) 0.0011(15)
C21 0.032(2) 0.0215(18) 0.028(2) 0.0038(15) 0.0142(18) -0.0008(15)
C22 0.034(2) 0.040(2) 0.038(3) -0.004(2) 0.010(2) -0.013(2)
C23 0.053(3) 0.033(2) 0.023(2) 0.0042(18) 0.012(2) -0.010(2)
C24 0.037(2) 0.035(2) 0.021(2) -0.0057(17) 0.0091(18) -0.0067(19)
C25 0.028(2) 0.042(2) 0.0171(19) -0.0070(17) 0.0037(16) -0.0060(18)
C26 0.029(2) 0.035(2) 0.021(2) -0.0049(17) 0.0056(17) -0.0032(17)
C27 0.0258(19) 0.031(2) 0.0190(19) -0.0029(16) 0.0090(16) -0.0038(16)
C28 0.028(2) 0.029(2) 0.023(2) 0.0021(16) 0.0109(17) 0.0025(16)
C29 0.026(2) 0.039(2) 0.0177(19) 0.0029(17) 0.0064(16) 0.0020(17)
C30 0.029(2) 0.035(2) 0.024(2) 0.0126(17) 0.0117(18) 0.0101(17)
C31 0.027(2) 0.028(2) 0.023(2) 0.0032(16) 0.0092(17) 0.0023(16)
C32 0.0269(19) 0.0205(17) 0.0206(19) 0.0023(14) 0.0100(16) 0.0017(15)
C33 0.0227(18) 0.0249(19) 0.0190(19) -0.0005(15) 0.0089(16) 0.0015(15)
C34 0.038(3) 0.040(2) 0.032(2) 0.015(2) 0.013(2) 0.015(2)
C35 0.028(2) 0.0232(19) 0.0204(19) -0.0024(15) 0.0124(17) -0.0028(15)
C36 0.033(2) 0.032(2) 0.025(2) -0.0010(17) 0.0091(18) -0.0064(17)
C37 0.0218(18) 0.0184(16) 0.0192(18) -0.0007(13) 0.0076(15) -0.0005(14)
C38 0.0225(18) 0.0259(19) 0.023(2) 0.0001(15) 0.0089(16) -0.0023(15)
C39 0.0252(19) 0.0259(19) 0.025(2) 0.0007(15) 0.0107(17) -0.0046(15)
C40 0.029(2) 0.0248(19) 0.027(2) 0.0003(15) 0.0146(17) -0.0008(15)
C41 0.031(2) 0.0230(18) 0.0216(19) 0.0021(15) 0.0127(17) 0.0014(15)
C42 0.0272(19) 0.0230(18) 0.0192(19) -0.0021(14) 0.0098(16) -0.0025(15)
C43 0.032(2) 0.0230(18) 0.021(2) -0.0021(15) 0.0134(17) -0.0027(16)
C44 0.026(2) 0.0263(19) 0.028(2) 0.0010(16) 0.0103(17) -0.0039(15)
C45 0.038(2) 0.040(2) 0.030(2) 0.0014(19) 0.020(2) -0.0076(19)
C46 0.045(3) 0.035(2) 0.025(2) -0.0101(18) 0.014(2) -0.014(2)
Li1 0.034(4) 0.028(3) 0.027(4) 0.006(3) 0.014(3) -0.003(3)
Li2 0.029(3) 0.025(3) 0.016(3) 0.006(3) 0.004(3) 0.003(3)
Li3 0.027(3) 0.025(3) 0.019(3) 0.002(3) 0.005(3) -0.003(3)
Li4 0.028(4) 0.027(3) 0.020(3) -0.003(3) 0.009(3) 0.000(3)
O51 0.0233(14) 0.0187(12) 0.0164(13) 0.0033(10) 0.0061(11) 0.0024(10)
O52 0.0316(15) 0.0175(13) 0.0194(14) 0.0001(10) 0.0101(12) -0.0013(11)
O53 0.0330(16) 0.0158(12) 0.0231(15) 0.0003(11) 0.0069(13) -0.0068(11)
O54 0.0243(13) 0.0212(12) 0.0149(12) -0.0011(10) 0.0100(11) -0.0033(10)
O55 0.0365(16) 0.0180(13) 0.0198(14) -0.0019(10) 0.0138(12) -0.0047(11)
O56 0.0448(19) 0.0313(15) 0.0165(14) -0.0023(12) 0.0086(14) -0.0159(14)
O57 0.0219(13) 0.0188(12) 0.0191(13) 0.0016(10) 0.0068(11) -0.0014(10)
O58 0.0287(14) 0.0169(12) 0.0225(14) 0.0030(10) 0.0075(12) -0.0040(11)
O59 0.0365(17) 0.0285(15) 0.0164(14) 0.0044(11) 0.0023(13) -0.0112(12)
O60 0.0278(14) 0.0178(12) 0.0165(13) 0.0000(10) 0.0101(11) -0.0012(10)
O61 0.0344(16) 0.0201(13) 0.0175(14) -0.0002(11) 0.0096(12) -0.0057(11)
O62 0.0338(16) 0.0150(12) 0.0222(15) -0.0010(10) 0.0125(12) -0.0045(11)
N51 0.0268(17) 0.0247(16) 0.0194(16) -0.0027(13) 0.0072(14) -0.0068(14)
N52 0.0247(16) 0.0195(15) 0.0189(16) -0.0057(12) 0.0065(14) -0.0042(12)
N53 0.0283(17) 0.0226(16) 0.0178(16) 0.0026(12) 0.0126(14) 0.0017(13)
N54 0.0341(19) 0.0239(17) 0.0226(17) 0.0052(14) 0.0157(15) 0.0037(14)
C51 0.032(2) 0.027(2) 0.0195(19) -0.0048(15) 0.0058(17) -0.0058(17)
C52 0.024(2) 0.029(2) 0.023(2) -0.0030(16) 0.0053(17) -0.0047(16)
C53 0.029(2) 0.0176(17) 0.023(2) -0.0058(15) 0.0054(17) -0.0057(15)
C54 0.0198(17) 0.0193(17) 0.0192(18) 0.0027(14) 0.0094(15) 0.0028(14)
C55 0.0257(19) 0.0215(18) 0.0200(19) 0.0007(15) 0.0091(16) -0.0003(15)
C56 0.026(2) 0.028(2) 0.0174(19) 0.0037(15) 0.0048(16) 0.0015(16)
C57 0.027(2) 0.028(2) 0.024(2) 0.0071(16) 0.0081(17) 0.0063(16)
C58 0.028(2) 0.0203(18) 0.024(2) 0.0003(15) 0.0122(17) 0.0002(15)
C59 0.0261(19) 0.0150(17) 0.023(2) 0.0010(14) 0.0115(17) 0.0027(14)
C60 0.0270(19) 0.0140(16) 0.022(2) -0.0018(14) 0.0117(16) 0.0005(14)
C61 0.0240(19) 0.028(2) 0.0159(18) -0.0028(15) 0.0004(15) -0.0044(16)
C62 0.032(2) 0.032(2) 0.031(2) 0.0149(19) 0.0099(19) 0.0076(17)
C63 0.031(2) 0.0228(19) 0.024(2) -0.0037(16) 0.0028(18) -0.0085(16)
C64 0.0213(18) 0.0152(16) 0.0214(19) 0.0002(13) 0.0108(15) -0.0001(13)
C65 0.0224(18) 0.0231(18) 0.0188(18) 0.0032(14) 0.0099(15) -0.0029(15)
C66 0.027(2) 0.0256(19) 0.032(2) 0.0063(16) 0.0163(18) -0.0030(16)
C67 0.029(2) 0.029(2) 0.026(2) 0.0063(16) 0.0159(18) -0.0016(16)
C68 0.031(2) 0.029(2) 0.0185(19) 0.0023(15) 0.0122(17) -0.0002(16)
C69 0.0245(19) 0.0212(18) 0.0165(18) 0.0004(14) 0.0083(15) -0.0022(14)
C70 0.034(2) 0.0189(17) 0.0147(18) -0.0029(14) 0.0102(16) 0.0002(15)
C71 0.0234(19) 0.0187(17) 0.025(2) -0.0014(15) 0.0067(16) -0.0059(14)
C72 0.041(3) 0.044(3) 0.030(2) 0.005(2) 0.020(2) -0.010(2)
C73 0.045(3) 0.035(2) 0.021(2) -0.0083(17) 0.0096(19) -0.021(2)
C74 0.036(2) 0.0194(18) 0.025(2) 0.0053(15) 0.0158(18) 0.0013(16)
C75 0.034(2) 0.0255(19) 0.024(2) 0.0059(16) 0.0168(18) 0.0000(16)
C76 0.042(3) 0.027(2) 0.0184(19) 0.0056(15) 0.0144(18) -0.0006(17)
C77 0.0222(18) 0.0150(16) 0.0193(19) -0.0011(13) 0.0072(15) -0.0020(13)
C78 0.030(2) 0.0106(15) 0.023(2) 0.0017(13) 0.0113(17) 0.0020(14)
C79 0.027(2) 0.0189(17) 0.030(2) 0.0008(15) 0.0136(18) -0.0020(14)
C80 0.0244(19) 0.0215(18) 0.025(2) -0.0048(15) 0.0099(17) -0.0037(15)
C81 0.027(2) 0.0231(18) 0.0193(19) -0.0006(15) 0.0078(16) 0.0001(15)
C82 0.0263(19) 0.0173(16) 0.0198(19) -0.0009(14) 0.0097(16) -0.0031(14)
C83 0.029(2) 0.0161(17) 0.0187(19) -0.0007(14) 0.0066(16) -0.0020(14)
C84 0.027(2) 0.0193(17) 0.025(2) 0.0032(15) 0.0135(17) -0.0022(14)
C85 0.029(2) 0.029(2) 0.031(2) -0.0073(17) 0.0095(19) -0.0103(17)
C86 0.045(3) 0.034(2) 0.025(2) 0.0100(18) 0.010(2) -0.012(2)
C87 0.0253(19) 0.0166(17) 0.0166(18) 0.0019(13) 0.0090(15) 0.0006(13)
C88 0.031(2) 0.0235(18) 0.0158(18) 0.0001(15) 0.0122(16) 0.0014(15)
C89 0.029(2) 0.028(2) 0.0191(19) -0.0019(16) 0.0106(16) 0.0029(16)
C90 0.029(2) 0.028(2) 0.021(2) -0.0042(16) 0.0107(17) 0.0010(16)
C91 0.0248(19) 0.0220(18) 0.022(2) -0.0025(15) 0.0103(16) -0.0001(15)
C92 0.0248(18) 0.0203(18) 0.0149(18) 0.0007(14) 0.0091(15) -0.0004(14)
C93 0.0251(18) 0.0122(16) 0.0191(19) 0.0005(13) 0.0096(15) 0.0018(13)
C94 0.031(2) 0.029(2) 0.0196(19) 0.0025(16) 0.0112(17) 0.0040(17)
C95 0.037(2) 0.028(2) 0.027(2) -0.0077(17) 0.0148(19) -0.0025(17)
C96 0.039(2) 0.0207(18) 0.027(2) 0.0025(16) 0.0168(19) -0.0037(16)
Li51 0.027(4) 0.019(3) 0.029(4) 0.002(3) 0.011(3) -0.003(3)
Li52 0.032(4) 0.015(3) 0.027(4) 0.001(3) 0.014(3) -0.001(3)
Li53 0.023(3) 0.023(3) 0.025(4) -0.001(3) 0.011(3) 0.001(3)
Li54 0.028(3) 0.020(3) 0.014(3) 0.001(2) 0.005(3) -0.003(2)

loop_
_atom_type_symbol
_atom_type_description
_atom_type_scat_dispersion_real
_atom_type_scat_dispersion_imag
_atom_type_scat_source
C C 0.0181 0.0091 'International Tables Vol C Tables 4.2.6.8 and 6.1.1.4'
H H 0.0000 0.0000 'International Tables Vol C Tables 4.2.6.8 and 6.1.1.4'
Cl Cl 0.3639 0.7018 'International Tables Vol C Tables 4.2.6.8 and 6.1.1.4'
Li Li 0.0008 0.0003 'International Tables Vol C Tables 4.2.6.8 and 6.1.1.4'
N N 0.0311 0.0180 'International Tables Vol C Tables 4.2.6.8 and 6.1.1.4'
O O 0.0492 0.0322 'International Tables Vol C Tables 4.2.6.8 and 6.1.1.4'

loop_
_exptl_crystal_face_index_h
_exptl_crystal_face_index_k
_exptl_crystal_face_index_l
_exptl_crystal_face_perp_dist
0 0 -1 0.0232
1 0 -2 0.0342
1 0 0 0.0312
-1 0 2 0.0342
-2 2 1 0.1015
-1 0 0 0.0362
1 2 -1 0.0976
0 -1 0 0.1261
0 1 0 0.1193
1 0 -1 0.0405
-1 0 1 0.0421
0 0 1 0.0413

loop_
_geom_angle_atom_site_label_1
_geom_angle_atom_site_label_2
_geom_angle_atom_site_label_3
_geom_angle
_geom_angle_site_symmetry_1
_geom_angle_site_symmetry_3
_geom_angle_publ_flag
Cl1 C101 H10A 107.8 . . ?
Cl1 C101 H10B 107.8 . . ?
Cl2 C101 Cl1 118.0(4) . . ?
Cl2 C101 H10A 107.8 . . ?
Cl2 C101 H10B 107.8 . . ?
H10A C101 H10B 107.1 . . ?
Cl0A C15A H15A 106.5 . . ?
Cl0A C15A H15B 106.5 . . ?
Cl9A C15A Cl0A 123.3(5) . . ?
Cl9A C15A H15A 106.5 . . ?
Cl9A C15A H15B 106.5 . . ?
H15A C15A H15B 106.5 . . ?
Cl3 C102 H10C 109.1 . . ?
Cl3 C102 H10D 109.1 . . ?
Cl4 C102 Cl3 112.6(3) . . ?
Cl4 C102 H10C 109.1 . . ?
Cl4 C102 H10D 109.1 . . ?
H10C C102 H10D 107.8 . . ?
Cl5 C103 H10E 109.3 . . ?
Cl5 C103 H10F 109.3 . . ?
Cl6 C103 Cl5 111.4(5) . . ?
Cl6 C103 H10E 109.3 . . ?
Cl6 C103 H10F 109.3 . . ?
H10E C103 H10F 108.0 . . ?
Cl7 C104 H10G 108.2 . . ?
Cl7 C104 H10H 108.2 . . ?
Cl8 C104 Cl7 116.3(5) . . ?
Cl8 C104 H10G 108.2 . . ?
Cl8 C104 H10H 108.2 . . ?
H10G C104 H10H 107.4 . . ?
Cl7A C14A H14A 105.0 . . ?
Cl7A C14A H14B 105.0 . . ?
Cl8A C14A Cl7A 129(2) . . ?
Cl8A C14A H14A 105.0 . . ?
Cl8A C14A H14B 105.0 . . ?
H14A C14A H14B 105.8 . . ?
Cl7B C14B H14C 108.8 . . ?
Cl7B C14B H14D 108.8 . . ?
Cl8B C14B Cl7B 113.8(12) . . ?
Cl8B C14B H14C 108.8 . . ?
Cl8B C14B H14D 108.8 . . ?
H14C C14B H14D 107.7 . . ?
Cl9 C105 H10I 104.3 . . ?
Cl9 C105 H10J 104.3 . . ?
Cl10 C105 Cl9 131.8(6) . . ?
Cl10 C105 H10I 104.3 . . ?
Cl10 C105 H10J 104.3 . . ?
H10I C105 H10J 105.6 . . ?
C4 O1 Li1 132.6(4) . . ?
C4 O1 Li2 128.8(3) . . ?
C4 O1 Li3 112.2(3) . . ?
Li1 O1 Li2 93.6(3) . . ?
Li1 O1 Li3 86.6(3) . . ?
Li2 O1 Li3 87.3(3) . . ?
C10 O2 Li2 126.7(3) . . ?
C10 O3 C13 116.1(4) . . ?
C14 O4 Li1 132.5(3) . . ?
C14 O4 Li2 128.0(3) . . ?
C14 O4 Li4 116.8(3) . . ?
Li1 O4 Li4 85.7(3) . . ?
Li2 O4 Li1 92.3(3) . . ?
Li2 O4 Li4 86.4(3) . . ?
C20 O5 Li2 128.2(4) . . ?
C20 O6 C23 115.8(3) . . ?
C33 O7 Li1 115.1(3) . . ?
C33 O7 Li3 132.5(3) . . ?
C33 O7 Li4 128.0(3) . . ?
Li3 O7 Li1 87.1(3) . . ?
Li3 O7 Li4 93.0(3) . . ?
Li4 O7 Li1 85.9(3) . . ?
C35 O8 Li4 126.3(3) . . ?
C35 O9 C36 116.4(3) . . ?
C37 O10 Li2 116.7(3) . . ?
C37 O10 Li3 131.9(3) . . ?
C37 O10 Li4 129.8(3) . . ?
Li3 O10 Li2 86.3(3) . . ?
Li4 O10 Li2 85.6(3) . . ?
Li4 O10 Li3 91.2(3) . . ?
C43 O11 Li4 129.5(4) . . ?
C43 O12 C46 115.9(3) . . ?
C1 N1 Li1 119.9(4) . . ?
C11 N1 C1 114.8(4) . . ?
C11 N1 Li1 125.3(4) . . ?
C3 N2 Li1 120.8(4) . . ?
C21 N2 C3 114.1(4) . . ?
C21 N2 Li1 125.1(4) . . ?
C24 N3 Li3 120.8(4) . . ?
C27 N3 C24 115.2(4) . . ?
C27 N3 Li3 124.0(4) . . ?
C26 N4 Li3 121.1(4) . . ?
C44 N4 C26 114.4(4) . . ?
C44 N4 Li3 124.4(4) . . ?
N1 C1 H1A 108.9 . . ?
N1 C1 H1B 108.9 . . ?
N1 C1 C2 113.2(4) . . ?
H1A C1 H1B 107.7 . . ?
C2 C1 H1A 108.9 . . ?
C2 C1 H1B 108.9 . . ?
C1 C2 H2A 108.7 . . ?
C1 C2 H2B 108.7 . . ?
C1 C2 C3 114.4(4) . . ?
H2A C2 H2B 107.6 . . ?
C3 C2 H2A 108.7 . . ?
C3 C2 H2B 108.7 . . ?
N2 C3 C2 112.9(3) . . ?
N2 C3 H3A 109.0 . . ?
N2 C3 H3B 109.0 . . ?
C2 C3 H3A 109.0 . . ?
C2 C3 H3B 109.0 . . ?
H3A C3 H3B 107.8 . . ?
O1 C4 C5 122.2(4) . . ?
O1 C4 C9 122.6(4) . . ?
C5 C4 C9 115.1(4) . . ?
C4 C5 C11 123.6(4) . . ?
C6 C5 C4 121.4(4) . . ?
C6 C5 C11 115.0(4) . . ?
C5 C6 H6 118.8 . . ?
C7 C6 C5 122.4(4) . . ?
C7 C6 H6 118.8 . . ?
C6 C7 C8 117.3(4) . . ?
C6 C7 C12 122.6(4) . . ?
C8 C7 C12 120.1(4) . . ?
C7 C8 H8 118.8 . . ?
C7 C8 C9 122.4(4) . . ?
C9 C8 H8 118.8 . . ?
C4 C9 C10 120.0(4) . . ?
C8 C9 C4 121.4(4) . . ?
C8 C9 C10 118.6(4) . . ?
O2 C10 O3 121.8(4) . . ?
O2 C10 C9 126.0(4) . . ?
O3 C10 C9 112.1(4) . . ?
N1 C11 C5 126.9(4) . . ?
N1 C11 H11 116.6 . . ?
C5 C11 H11 116.6 . . ?
C7 C12 H12A 109.5 . . ?
C7 C12 H12B 109.5 . . ?
C7 C12 H12C 109.5 . . ?
H12A C12 H12B 109.5 . . ?
H12A C12 H12C 109.5 . . ?
H12B C12 H12C 109.5 . . ?
O3 C13 H13A 109.5 . . ?
O3 C13 H13B 109.5 . . ?
O3 C13 H13C 109.5 . . ?
H13A C13 H13B 109.5 . . ?
H13A C13 H13C 109.5 . . ?
H13B C13 H13C 109.5 . . ?
O4 C14 C15 121.7(4) . . ?
O4 C14 C19 123.3(4) . . ?
C19 C14 C15 114.9(4) . . ?
C14 C15 C21 123.6(4) . . ?
C16 C15 C14 120.4(4) . . ?
C16 C15 C21 115.9(4) . . ?
C15 C16 H16 118.1 . . ?
C15 C16 C17 123.7(4) . . ?
C17 C16 H16 118.1 . . ?
C16 C17 C22 122.2(4) . . ?
C18 C17 C16 116.5(4) . . ?
C18 C17 C22 121.2(4) . . ?
C17 C18 H18 118.7 . . ?
C17 C18 C19 122.5(4) . . ?
C19 C18 H18 118.7 . . ?
C14 C19 C20 120.0(4) . . ?
C18 C19 C14 121.9(4) . . ?
C18 C19 C20 118.1(4) . . ?
O5 C20 O6 121.6(4) . . ?
O5 C20 C19 127.0(4) . . ?
O6 C20 C19 111.3(4) . . ?
N2 C21 C15 127.4(4) . . ?
N2 C21 H21 116.3 . . ?
C15 C21 H21 116.3 . . ?
C17 C22 H22A 109.5 . . ?
C17 C22 H22B 109.5 . . ?
C17 C22 H22C 109.5 . . ?
H22A C22 H22B 109.5 . . ?
H22A C22 H22C 109.5 . . ?
H22B C22 H22C 109.5 . . ?
O6 C23 H23A 109.5 . . ?
O6 C23 H23B 109.5 . . ?
O6 C23 H23C 109.5 . . ?
H23A C23 H23B 109.5 . . ?
H23A C23 H23C 109.5 . . ?
H23B C23 H23C 109.5 . . ?
N3 C24 H24A 109.1 . . ?
N3 C24 H24B 109.1 . . ?
N3 C24 C25 112.6(4) . . ?
H24A C24 H24B 107.8 . . ?
C25 C24 H24A 109.1 . . ?
C25 C24 H24B 109.1 . . ?
C24 C25 H25A 108.7 . . ?
C24 C25 H25B 108.7 . . ?
H25A C25 H25B 107.6 . . ?
C26 C25 C24 114.4(4) . . ?
C26 C25 H25A 108.7 . . ?
C26 C25 H25B 108.7 . . ?
N4 C26 C25 111.9(4) . . ?
N4 C26 H26A 109.2 . . ?
N4 C26 H26B 109.2 . . ?
C25 C26 H26A 109.2 . . ?
C25 C26 H26B 109.2 . . ?
H26A C26 H26B 107.9 . . ?
N3 C27 H27 116.1 . . ?
N3 C27 C28 127.8(4) . . ?
C28 C27 H27 116.1 . . ?
C29 C28 C27 115.2(4) . . ?
C29 C28 C33 121.1(4) . . ?
C33 C28 C27 123.7(4) . . ?
C28 C29 H29 118.2 . . ?
C30 C29 C28 123.6(4) . . ?
C30 C29 H29 118.2 . . ?
C29 C30 C34 121.5(4) . . ?
C31 C30 C29 116.1(4) . . ?
C31 C30 C34 122.4(5) . . ?
C30 C31 H31 118.6 . . ?
C30 C31 C32 122.7(4) . . ?
C32 C31 H31 118.6 . . ?
C31 C32 C33 121.1(4) . . ?
C31 C32 C35 118.8(4) . . ?
C33 C32 C35 120.1(4) . . ?
O7 C33 C28 122.2(4) . . ?
O7 C33 C32 122.4(4) . . ?
C28 C33 C32 115.4(4) . . ?
C30 C34 H34A 109.5 . . ?
C30 C34 H34B 109.5 . . ?
C30 C34 H34C 109.5 . . ?
H34A C34 H34B 109.5 . . ?
H34A C34 H34C 109.5 . . ?
H34B C34 H34C 109.5 . . ?
O8 C35 O9 121.8(4) . . ?
O8 C35 C32 126.5(4) . . ?
O9 C35 C32 111.6(3) . . ?
O9 C36 H36A 109.5 . . ?
O9 C36 H36B 109.5 . . ?
O9 C36 H36C 109.5 . . ?
H36A C36 H36B 109.5 . . ?
H36A C36 H36C 109.5 . . ?
H36B C36 H36C 109.5 . . ?
O10 C37 C38 121.2(4) . . ?
O10 C37 C42 123.8(4) . . ?
C42 C37 C38 115.0(4) . . ?
C37 C38 C44 124.5(4) . . ?
C39 C38 C37 121.1(4) . . ?
C39 C38 C44 114.3(4) . . ?
C38 C39 H39 118.8 . . ?
C38 C39 C40 122.3(4) . . ?
C40 C39 H39 118.8 . . ?
C39 C40 C45 120.2(4) . . ?
C41 C40 C39 117.3(4) . . ?
C41 C40 C45 122.5(4) . . ?
C40 C41 H41 119.0 . . ?
C42 C41 C40 122.0(4) . . ?
C42 C41 H41 119.0 . . ?
C37 C42 C43 119.7(4) . . ?
C41 C42 C37 122.3(4) . . ?
C41 C42 C43 118.0(4) . . ?
O11 C43 O12 121.0(4) . . ?
O11 C43 C42 126.8(4) . . ?
O12 C43 C42 112.1(4) . . ?
N4 C44 C38 127.8(4) . . ?
N4 C44 H44 116.1 . . ?
C38 C44 H44 116.1 . . ?
C40 C45 H45A 109.5 . . ?
C40 C45 H45B 109.5 . . ?
C40 C45 H45C 109.5 . . ?
H45A C45 H45B 109.5 . . ?
H45A C45 H45C 109.5 . . ?
H45B C45 H45C 109.5 . . ?
O12 C46 H46A 109.5 . . ?
O12 C46 H46B 109.5 . . ?
O12 C46 H46C 109.5 . . ?
H46A C46 H46B 109.5 . . ?
H46A C46 H46C 109.5 . . ?
H46B C46 H46C 109.5 . . ?
O1 Li1 O4 86.1(3) . . ?
O1 Li1 O7 93.1(3) . . ?
O1 Li1 N1 87.7(3) . . ?
O1 Li1 N2 157.4(5) . . ?
O4 Li1 O7 93.5(3) . . ?
O4 Li1 N1 160.0(5) . . ?
O4 Li1 N2 87.4(3) . . ?
O7 Li1 N1 105.8(4) . . ?
O7 Li1 N2 109.0(4) . . ?
N1 Li1 N2 91.0(3) . . ?
O1 Li2 O4 86.3(3) . . ?
O1 Li2 O5 165.1(5) . . ?
O1 Li2 O10 93.5(3) . . ?
O2 Li2 O1 89.4(3) . . ?
O2 Li2 O4 161.8(5) . . ?
O2 Li2 O5 91.9(3) . . ?
O2 Li2 O10 104.4(4) . . ?
O4 Li2 O5 87.9(3) . . ?
O4 Li2 O10 93.5(3) . . ?
O5 Li2 O10 100.5(4) . . ?
O1 Li3 N3 109.6(4) . . ?
O1 Li3 N4 105.3(3) . . ?
O7 Li3 O1 93.0(3) . . ?
O7 Li3 O10 86.9(3) . . ?
O7 Li3 N3 87.9(3) . . ?
O7 Li3 N4 161.0(4) . . ?
O10 Li3 O1 92.7(3) . . ?
O10 Li3 N3 157.3(4) . . ?
O10 Li3 N4 87.1(3) . . ?
N4 Li3 N3 90.6(3) . . ?
O7 Li4 O4 94.6(3) . . ?
O7 Li4 O8 89.0(3) . . ?
O7 Li4 O10 87.0(3) . . ?
O7 Li4 O11 159.5(4) . . ?
O8 Li4 O4 100.3(3) . . ?
O8 Li4 O11 91.8(3) . . ?
O10 Li4 O4 94.4(3) . . ?
O10 Li4 O8 165.1(4) . . ?
O10 Li4 O11 87.0(3) . . ?
O11 Li4 O4 105.3(4) . . ?
C54 O51 Li51 132.7(3) . . ?
C54 O51 Li52 129.5(3) . . ?
C54 O51 Li53 112.7(3) . . ?
Li51 O51 Li52 92.3(3) . . ?
Li51 O51 Li53 87.1(3) . . ?
Li52 O51 Li53 87.0(3) . . ?
C60 O52 Li52 127.1(3) . . ?
C60 O53 C63 115.7(3) . . ?
C64 O54 Li51 132.1(3) . . ?
C64 O54 Li52 128.4(3) . . ?
C64 O54 Li54 116.2(3) . . ?
Li51 O54 Li54 87.2(3) . . ?
Li52 O54 Li51 92.4(3) . . ?
Li52 O54 Li54 85.6(3) . . ?
C70 O55 Li52 127.9(3) . . ?
C70 O56 C73 115.9(3) . . ?
C77 O57 Li52 116.7(3) . . ?
C77 O57 Li53 133.4(3) . . ?
C77 O57 Li54 128.6(3) . . ?
Li53 O57 Li52 85.0(3) . . ?
Li54 O57 Li52 84.4(3) . . ?
Li54 O57 Li53 92.1(3) . . ?
C83 O58 Li54 128.6(3) . . ?
C83 O59 C86 115.7(3) . . ?
C87 O60 Li51 111.8(3) . . ?
C87 O60 Li53 133.3(3) . . ?
C87 O60 Li54 130.0(3) . . ?
Li53 O60 Li51 84.7(3) . . ?
Li54 O60 Li51 86.8(3) . . ?
Li54 O60 Li53 92.7(3) . . ?
C93 O61 Li54 126.8(3) . . ?
C93 O62 C96 115.6(3) . . ?
C51 N51 Li51 120.5(3) . . ?
C61 N51 C51 115.2(4) . . ?
C61 N51 Li51 124.3(3) . . ?
C53 N52 Li51 120.8(3) . . ?
C71 N52 C53 114.9(3) . . ?
C71 N52 Li51 124.3(3) . . ?
C74 N53 Li53 120.8(3) . . ?
C84 N53 C74 114.5(3) . . ?
C84 N53 Li53 124.6(3) . . ?
C76 N54 Li53 120.0(3) . . ?
C94 N54 C76 114.6(4) . . ?
C94 N54 Li53 125.4(3) . . ?
N51 C51 H51A 109.3 . . ?
N51 C51 H51B 109.3 . . ?
N51 C51 C52 111.6(4) . . ?
H51A C51 H51B 108.0 . . ?
C52 C51 H51A 109.3 . . ?
C52 C51 H51B 109.3 . . ?
C51 C52 H52A 108.8 . . ?
C51 C52 H52B 108.8 . . ?
H52A C52 H52B 107.7 . . ?
C53 C52 C51 113.8(4) . . ?
C53 C52 H52A 108.8 . . ?
C53 C52 H52B 108.8 . . ?
N52 C53 C52 113.1(3) . . ?
N52 C53 H53A 109.0 . . ?
N52 C53 H53B 109.0 . . ?
C52 C53 H53A 109.0 . . ?
C52 C53 H53B 109.0 . . ?
H53A C53 H53B 107.8 . . ?
O51 C54 C55 121.8(3) . . ?
O51 C54 C59 122.1(4) . . ?
C59 C54 C55 116.0(4) . . ?
C54 C55 C61 123.3(4) . . ?
C56 C55 C54 120.7(4) . . ?
C56 C55 C61 116.0(4) . . ?
C55 C56 H56 118.5 . . ?
C57 C56 C55 122.9(4) . . ?
C57 C56 H56 118.5 . . ?
C56 C57 C58 116.9(4) . . ?
C56 C57 C62 122.0(4) . . ?
C58 C57 C62 121.1(4) . . ?
C57 C58 H58 118.9 . . ?
C57 C58 C59 122.2(4) . . ?
C59 C58 H58 118.9 . . ?
C54 C59 C60 120.2(3) . . ?
C58 C59 C54 121.2(4) . . ?
C58 C59 C60 118.6(4) . . ?
O52 C60 O53 121.0(4) . . ?
O52 C60 C59 127.5(4) . . ?
O53 C60 C59 111.4(3) . . ?
N51 C61 C55 128.5(4) . . ?
N51 C61 H61 115.8 . . ?
C55 C61 H61 115.8 . . ?
C57 C62 H62A 109.5 . . ?
C57 C62 H62B 109.5 . . ?
C57 C62 H62C 109.5 . . ?
H62A C62 H62B 109.5 . . ?
H62A C62 H62C 109.5 . . ?
H62B C62 H62C 109.5 . . ?
O53 C63 H63A 109.5 . . ?
O53 C63 H63B 109.5 . . ?
O53 C63 H63C 109.5 . . ?
H63A C63 H63B 109.5 . . ?
H63A C63 H63C 109.5 . . ?
H63B C63 H63C 109.5 . . ?
O54 C64 C65 121.5(4) . . ?
O54 C64 C69 123.0(3) . . ?
C65 C64 C69 115.4(3) . . ?
C64 C65 C71 124.5(4) . . ?
C66 C65 C64 121.2(4) . . ?
C66 C65 C71 114.3(4) . . ?
C65 C66 H66 118.8 . . ?
C67 C66 C65 122.4(4) . . ?
C67 C66 H66 118.8 . . ?
C66 C67 C68 117.2(4) . . ?
C66 C67 C72 121.3(4) . . ?
C68 C67 C72 121.5(4) . . ?
C67 C68 H68 118.7 . . ?
C67 C68 C69 122.7(4) . . ?
C69 C68 H68 118.7 . . ?
C64 C69 C70 120.3(4) . . ?
C68 C69 C64 121.0(4) . . ?
C68 C69 C70 118.6(4) . . ?
O55 C70 O56 121.1(4) . . ?
O55 C70 C69 127.2(4) . . ?
O56 C70 C69 111.7(3) . . ?
N52 C71 C65 127.8(4) . . ?
N52 C71 H71 116.1 . . ?
C65 C71 H71 116.1 . . ?
C67 C72 H72A 109.5 . . ?
C67 C72 H72B 109.5 . . ?
C67 C72 H72C 109.5 . . ?
H72A C72 H72B 109.5 . . ?
H72A C72 H72C 109.5 . . ?
H72B C72 H72C 109.5 . . ?
O56 C73 H73A 109.5 . . ?
O56 C73 H73B 109.5 . . ?
O56 C73 H73C 109.5 . . ?
H73A C73 H73B 109.5 . . ?
H73A C73 H73C 109.5 . . ?
H73B C73 H73C 109.5 . . ?
N53 C74 H74A 109.3 . . ?
N53 C74 H74B 109.3 . . ?
N53 C74 C75 111.7(3) . . ?
H74A C74 H74B 108.0 . . ?
C75 C74 H74A 109.3 . . ?
C75 C74 H74B 109.3 . . ?
C74 C75 H75A 108.7 . . ?
C74 C75 H75B 108.7 . . ?
H75A C75 H75B 107.6 . . ?
C76 C75 C74 114.3(4) . . ?
C76 C75 H75A 108.7 . . ?
C76 C75 H75B 108.7 . . ?
N54 C76 C75 113.3(4) . . ?
N54 C76 H76A 108.9 . . ?
N54 C76 H76B 108.9 . . ?
C75 C76 H76A 108.9 . . ?
C75 C76 H76B 108.9 . . ?
H76A C76 H76B 107.7 . . ?
O57 C77 C78 121.0(4) . . ?
O57 C77 C82 123.4(4) . . ?
C82 C77 C78 115.7(4) . . ?
C77 C78 C84 124.5(4) . . ?
C79 C78 C77 120.5(4) . . ?
C79 C78 C84 114.9(4) . . ?
C78 C79 H79 118.5 . . ?
C80 C79 C78 123.0(4) . . ?
C80 C79 H79 118.5 . . ?
C79 C80 C85 121.1(4) . . ?
C81 C80 C79 116.8(4) . . ?
C81 C80 C85 122.1(4) . . ?
C80 C81 H81 118.5 . . ?
C80 C81 C82 123.1(4) . . ?
C82 C81 H81 118.5 . . ?
C77 C82 C83 120.7(4) . . ?
C81 C82 C77 121.0(4) . . ?
C81 C82 C83 118.3(4) . . ?
O58 C83 O59 121.0(4) . . ?
O58 C83 C82 127.2(4) . . ?
O59 C83 C82 111.8(3) . . ?
N53 C84 C78 127.9(4) . . ?
N53 C84 H84 116.1 . . ?
C78 C84 H84 116.1 . . ?
C80 C85 H85A 109.5 . . ?
C80 C85 H85B 109.5 . . ?
C80 C85 H85C 109.5 . . ?
H85A C85 H85B 109.5 . . ?
H85A C85 H85C 109.5 . . ?
H85B C85 H85C 109.5 . . ?
O59 C86 H86A 109.5 . . ?
O59 C86 H86B 109.5 . . ?
O59 C86 H86C 109.5 . . ?
H86A C86 H86B 109.5 . . ?
H86A C86 H86C 109.5 . . ?
H86B C86 H86C 109.5 . . ?
O60 C87 C88 122.4(3) . . ?
O60 C87 C92 122.5(4) . . ?
C88 C87 C92 115.2(3) . . ?
C87 C88 C94 123.7(4) . . ?
C89 C88 C87 120.7(4) . . ?
C89 C88 C94 115.6(4) . . ?
C88 C89 H89 118.4 . . ?
C90 C89 C88 123.1(4) . . ?
C90 C89 H89 118.4 . . ?
C89 C90 C91 116.9(4) . . ?
C89 C90 C95 122.2(4) . . ?
C91 C90 C95 121.0(4) . . ?
C90 C91 H91 118.7 . . ?
C90 C91 C92 122.6(4) . . ?
C92 C91 H91 118.7 . . ?
C87 C92 C93 119.4(3) . . ?
C91 C92 C87 121.6(4) . . ?
C91 C92 C93 119.0(4) . . ?
O61 C93 O62 121.5(4) . . ?
O61 C93 C92 127.1(4) . . ?
O62 C93 C92 111.5(3) . . ?
N54 C94 C88 127.7(4) . . ?
N54 C94 H94 116.2 . . ?
C88 C94 H94 116.2 . . ?
C90 C95 H95A 109.5 . . ?
C90 C95 H95B 109.5 . . ?
C90 C95 H95C 109.5 . . ?
H95A C95 H95B 109.5 . . ?
H95A C95 H95C 109.5 . . ?
H95B C95 H95C 109.5 . . ?
O62 C96 H96A 109.5 . . ?
O62 C96 H96B 109.5 . . ?
O62 C96 H96C 109.5 . . ?
H96A C96 H96B 109.5 . . ?
H96A C96 H96C 109.5 . . ?
H96B C96 H96C 109.5 . . ?
O51 Li51 O54 86.7(3) . . ?
O51 Li51 O60 93.3(3) . . ?
O51 Li51 N51 87.4(3) . . ?
O51 Li51 N52 158.6(4) . . ?
O54 Li51 O60 92.5(3) . . ?
O54 Li51 N51 160.5(4) . . ?
O54 Li51 N52 87.6(3) . . ?
O60 Li51 N51 106.4(4) . . ?
O60 Li51 N52 107.6(3) . . ?
N52 Li51 N51 91.1(3) . . ?
O51 Li52 O52 87.6(3) . . ?
O51 Li52 O57 93.2(3) . . ?
O52 Li52 O57 102.8(3) . . ?
O54 Li52 O51 86.9(3) . . ?
O54 Li52 O52 161.6(4) . . ?
O54 Li52 O55 88.4(3) . . ?
O54 Li52 O57 95.1(3) . . ?
O55 Li52 O51 164.1(4) . . ?
O55 Li52 O52 92.1(3) . . ?
O55 Li52 O57 102.3(4) . . ?
O51 Li53 N53 108.7(3) . . ?
O51 Li53 N54 109.0(4) . . ?
O57 Li53 O51 94.8(3) . . ?
O57 Li53 N53 86.9(3) . . ?
O57 Li53 N54 155.7(4) . . ?
O60 Li53 O51 94.6(3) . . ?
O60 Li53 O57 86.1(3) . . ?
O60 Li53 N53 156.1(4) . . ?
O60 Li53 N54 86.8(3) . . ?
N53 Li53 N54 90.3(3) . . ?
O57 Li54 O54 94.7(3) . . ?
O57 Li54 O61 163.2(4) . . ?
O58 Li54 O54 104.8(3) . . ?
O58 Li54 O57 88.1(3) . . ?
O58 Li54 O60 161.4(4) . . ?
O58 Li54 O61 92.2(3) . . ?
O60 Li54 O54 93.4(3) . . ?
O60 Li54 O57 86.6(3) . . ?
O60 Li54 O61 87.8(3) . . ?
O61 Li54 O54 101.5(3) . . ?

loop_
_geom_bond_atom_site_label_1
_geom_bond_atom_site_label_2
_geom_bond_distance
_geom_bond_site_symmetry_2
_geom_bond_publ_flag
Cl1 C101 1.756(7) . ?
Cl2 C101 1.687(7) . ?
C101 H10A 0.9900 . ?
C101 H10B 0.9900 . ?
Cl0A C15A 1.735(7) . ?
Cl9A C15A 1.507(7) . ?
C15A H15A 0.9900 . ?
C15A H15B 0.9900 . ?
Cl3 C102 1.758(6) . ?
Cl4 C102 1.744(6) . ?
C102 H10C 0.9900 . ?
C102 H10D 0.9900 . ?
Cl5 C103 1.843(11) . ?
Cl6 C103 1.746(9) . ?
C103 H10E 0.9900 . ?
C103 H10F 0.9900 . ?
Cl7 C104 1.791(9) . ?
Cl8 C104 1.702(11) . ?
C104 H10G 0.9900 . ?
C104 H10H 0.9900 . ?
Cl7A C14A 1.785(16) . ?
Cl8A C14A 1.633(16) . ?
C14A H14A 0.9900 . ?
C14A H14B 0.9900 . ?
Cl7B C14B 1.788(15) . ?
Cl8B C14B 1.673(15) . ?
C14B H14C 0.9900 . ?
C14B H14D 0.9900 . ?
Cl9 C105 1.735(7) . ?
Cl10 C105 1.506(8) . ?
C105 H10I 0.9900 . ?
C105 H10J 0.9900 . ?
O1 C4 1.292(5) . ?
O1 Li1 1.986(8) . ?
O1 Li2 1.987(8) . ?
O1 Li3 2.100(8) . ?
O2 C10 1.241(5) . ?
O2 Li2 1.971(8) . ?
O3 C10 1.332(5) . ?
O3 C13 1.450(6) . ?
O4 C14 1.293(5) . ?
O4 Li1 2.010(9) . ?
O4 Li2 2.004(8) . ?
O4 Li4 2.075(8) . ?
O5 C20 1.217(6) . ?
O5 Li2 2.016(8) . ?
O6 C20 1.351(5) . ?
O6 C23 1.452(5) . ?
O7 C33 1.294(5) . ?
O7 Li1 2.089(9) . ?
O7 Li3 1.976(8) . ?
O7 Li4 1.987(8) . ?
O8 C35 1.215(5) . ?
O8 Li4 2.009(8) . ?
O9 C35 1.350(5) . ?
O9 C36 1.451(5) . ?
O10 C37 1.295(5) . ?
O10 Li2 2.105(8) . ?
O10 Li3 2.020(8) . ?
O10 Li4 2.005(8) . ?
O11 C43 1.227(5) . ?
O11 Li4 2.024(8) . ?
O12 C43 1.345(5) . ?
O12 C46 1.449(5) . ?
N1 C1 1.461(5) . ?
N1 C11 1.275(6) . ?
N1 Li1 2.112(9) . ?
N2 C3 1.466(5) . ?
N2 C21 1.275(6) . ?
N2 Li1 2.130(8) . ?
N3 C24 1.466(5) . ?
N3 C27 1.249(6) . ?
N3 Li3 2.152(8) . ?
N4 C26 1.473(5) . ?
N4 C44 1.279(6) . ?
N4 Li3 2.146(8) . ?
C1 H1A 0.9900 . ?
C1 H1B 0.9900 . ?
C1 C2 1.518(7) . ?
C2 H2A 0.9900 . ?
C2 H2B 0.9900 . ?
C2 C3 1.526(6) . ?
C3 H3A 0.9900 . ?
C3 H3B 0.9900 . ?
C4 C5 1.426(6) . ?
C4 C9 1.440(6) . ?
C5 C6 1.411(6) . ?
C5 C11 1.472(6) . ?
C6 H6 0.9500 . ?
C6 C7 1.383(7) . ?
C7 C8 1.390(7) . ?
C7 C12 1.514(6) . ?
C8 H8 0.9500 . ?
C8 C9 1.398(6) . ?
C9 C10 1.467(6) . ?
C11 H11 0.9500 . ?
C12 H12A 0.9800 . ?
C12 H12B 0.9800 . ?
C12 H12C 0.9800 . ?
C13 H13A 0.9800 . ?
C13 H13B 0.9800 . ?
C13 H13C 0.9800 . ?
C14 C15 1.456(5) . ?
C14 C19 1.435(6) . ?
C15 C16 1.394(6) . ?
C15 C21 1.468(6) . ?
C16 H16 0.9500 . ?
C16 C17 1.397(7) . ?
C17 C18 1.389(6) . ?
C17 C22 1.501(6) . ?
C18 H18 0.9500 . ?
C18 C19 1.404(6) . ?
C19 C20 1.480(6) . ?
C21 H21 0.9500 . ?
C22 H22A 0.9800 . ?
C22 H22B 0.9800 . ?
C22 H22C 0.9800 . ?
C23 H23A 0.9800 . ?
C23 H23B 0.9800 . ?
C23 H23C 0.9800 . ?
C24 H24A 0.9900 . ?
C24 H24B 0.9900 . ?
C24 C25 1.533(7) . ?
C25 H25A 0.9900 . ?
C25 H25B 0.9900 . ?
C25 C26 1.519(6) . ?
C26 H26A 0.9900 . ?
C26 H26B 0.9900 . ?
C27 H27 0.9500 . ?
C27 C28 1.481(6) . ?
C28 C29 1.399(6) . ?
C28 C33 1.431(6) . ?
C29 H29 0.9500 . ?
C29 C30 1.395(7) . ?
C30 C31 1.393(6) . ?
C30 C34 1.501(6) . ?
C31 H31 0.9500 . ?
C31 C32 1.416(6) . ?
C32 C33 1.438(6) . ?
C32 C35 1.471(6) . ?
C34 H34A 0.9800 . ?
C34 H34B 0.9800 . ?
C34 H34C 0.9800 . ?
C36 H36A 0.9800 . ?
C36 H36B 0.9800 . ?
C36 H36C 0.9800 . ?
C37 C38 1.443(5) . ?
C37 C42 1.438(5) . ?
C38 C39 1.399(6) . ?
C38 C44 1.454(6) . ?
C39 H39 0.9500 . ?
C39 C40 1.408(6) . ?
C40 C41 1.393(6) . ?
C40 C45 1.516(6) . ?
C41 H41 0.9500 . ?
C41 C42 1.392(6) . ?
C42 C43 1.477(6) . ?
C44 H44 0.9500 . ?
C45 H45A 0.9800 . ?
C45 H45B 0.9800 . ?
C45 H45C 0.9800 . ?
C46 H46A 0.9800 . ?
C46 H46B 0.9800 . ?
C46 H46C 0.9800 . ?
O51 C54 1.315(5) . ?
O51 Li51 1.988(7) . ?
O51 Li52 2.011(8) . ?
O51 Li53 2.030(8) . ?
O52 C60 1.214(5) . ?
O52 Li52 2.016(7) . ?
O53 C60 1.358(5) . ?
O53 C63 1.440(5) . ?
O54 C64 1.296(5) . ?
O54 Li51 2.012(8) . ?
O54 Li52 1.981(7) . ?
O54 Li54 2.075(8) . ?
O55 C70 1.212(5) . ?
O55 Li52 2.010(8) . ?
O56 C70 1.357(5) . ?
O56 C73 1.445(5) . ?
O57 C77 1.298(5) . ?
O57 Li52 2.092(8) . ?
O57 Li53 2.023(8) . ?
O57 Li54 2.011(7) . ?
O58 C83 1.221(5) . ?
O58 Li54 2.002(8) . ?
O59 C83 1.354(5) . ?
O59 C86 1.451(5) . ?
O60 C87 1.293(5) . ?
O60 Li51 2.096(8) . ?
O60 Li53 2.010(8) . ?
O60 Li54 2.004(7) . ?
O61 C93 1.220(5) . ?
O61 Li54 2.016(7) . ?
O62 C93 1.353(5) . ?
O62 C96 1.446(5) . ?
N51 C51 1.476(5) . ?
N51 C61 1.273(6) . ?
N51 Li51 2.133(9) . ?
N52 C53 1.468(5) . ?
N52 C71 1.277(6) . ?
N52 Li51 2.128(8) . ?
N53 C74 1.466(5) . ?
N53 C84 1.287(6) . ?
N53 Li53 2.146(8) . ?
N54 C76 1.472(5) . ?
N54 C94 1.264(6) . ?
N54 Li53 2.154(8) . ?
C51 H51A 0.9900 . ?
C51 H51B 0.9900 . ?
C51 C52 1.523(6) . ?
C52 H52A 0.9900 . ?
C52 H52B 0.9900 . ?
C52 C53 1.520(6) . ?
C53 H53A 0.9900 . ?
C53 H53B 0.9900 . ?
C54 C55 1.424(6) . ?
C54 C59 1.422(5) . ?
C55 C56 1.403(6) . ?
C55 C61 1.466(6) . ?
C56 H56 0.9500 . ?
C56 C57 1.382(6) . ?
C57 C58 1.393(6) . ?
C57 C62 1.508(6) . ?
C58 H58 0.9500 . ?
C58 C59 1.402(6) . ?
C59 C60 1.470(6) . ?
C61 H61 0.9500 . ?
C62 H62A 0.9800 . ?
C62 H62B 0.9800 . ?
C62 H62C 0.9800 . ?
C63 H63A 0.9800 . ?
C63 H63B 0.9800 . ?
C63 H63C 0.9800 . ?
C64 C65 1.428(5) . ?
C64 C69 1.433(6) . ?
C65 C66 1.423(6) . ?
C65 C71 1.460(6) . ?
C66 H66 0.9500 . ?
C66 C67 1.375(7) . ?
C67 C68 1.392(6) . ?
C67 C72 1.517(6) . ?
C68 H68 0.9500 . ?
C68 C69 1.409(6) . ?
C69 C70 1.469(6) . ?
C71 H71 0.9500 . ?
C72 H72A 0.9800 . ?
C72 H72B 0.9800 . ?
C72 H72C 0.9800 . ?
C73 H73A 0.9800 . ?
C73 H73B 0.9800 . ?
C73 H73C 0.9800 . ?
C74 H74A 0.9900 . ?
C74 H74B 0.9900 . ?
C74 C75 1.521(6) . ?
C75 H75A 0.9900 . ?
C75 H75B 0.9900 . ?
C75 C76 1.512(6) . ?
C76 H76A 0.9900 . ?
C76 H76B 0.9900 . ?
C77 C78 1.438(5) . ?
C77 C82 1.424(6) . ?
C78 C79 1.404(6) . ?
C78 C84 1.457(6) . ?
C79 H79 0.9500 . ?
C79 C80 1.387(6) . ?
C80 C81 1.376(6) . ?
C80 C85 1.504(6) . ?
C81 H81 0.9500 . ?
C81 C82 1.406(6) . ?
C82 C83 1.476(5) . ?
C84 H84 0.9500 . ?
C85 H85A 0.9800 . ?
C85 H85B 0.9800 . ?
C85 H85C 0.9800 . ?
C86 H86A 0.9800 . ?
C86 H86B 0.9800 . ?
C86 H86C 0.9800 . ?
C87 C88 1.438(5) . ?
C87 C92 1.440(5) . ?
C88 C89 1.407(6) . ?
C88 C94 1.463(6) . ?
C89 H89 0.9500 . ?
C89 C90 1.385(6) . ?
C90 C91 1.393(6) . ?
C90 C95 1.522(6) . ?
C91 H91 0.9500 . ?
C91 C92 1.395(6) . ?
C92 C93 1.476(5) . ?
C94 H94 0.9500 . ?
C95 H95A 0.9800 . ?
C95 H95B 0.9800 . ?
C95 H95C 0.9800 . ?
C96 H96A 0.9800 . ?
C96 H96B 0.9800 . ?
C96 H96C 0.9800 . ?

loop_
_geom_torsion_atom_site_label_1
_geom_torsion_atom_site_label_2
_geom_torsion_atom_site_label_3
_geom_torsion_atom_site_label_4
_geom_torsion
_geom_torsion_site_symmetry_1
_geom_torsion_site_symmetry_2
_geom_torsion_site_symmetry_3
_geom_torsion_site_symmetry_4
_geom_torsion_publ_flag
O1 C4 C5 C6 -176.0(4) . . . . ?
O1 C4 C5 C11 1.1(7) . . . . ?
O1 C4 C9 C8 175.6(4) . . . . ?
O1 C4 C9 C10 -2.7(6) . . . . ?
O4 C14 C15 C16 176.5(4) . . . . ?
O4 C14 C15 C21 -0.8(6) . . . . ?
O4 C14 C19 C18 -176.6(4) . . . . ?
O4 C14 C19 C20 3.8(6) . . . . ?
O10 C37 C38 C39 176.6(4) . . . . ?
O10 C37 C38 C44 -5.1(6) . . . . ?
O10 C37 C42 C41 -176.9(4) . . . . ?
O10 C37 C42 C43 2.5(6) . . . . ?
N1 C1 C2 C3 -71.3(5) . . . . ?
N3 C24 C25 C26 -72.3(5) . . . . ?
N3 C27 C28 C29 -177.7(5) . . . . ?
N3 C27 C28 C33 3.4(7) . . . . ?
C1 N1 C11 C5 -178.2(5) . . . . ?
C1 C2 C3 N2 68.9(5) . . . . ?
C3 N2 C21 C15 176.2(4) . . . . ?
C4 C5 C6 C7 -0.1(7) . . . . ?
C4 C5 C11 N1 4.8(8) . . . . ?
C4 C9 C10 O2 -22.8(7) . . . . ?
C4 C9 C10 O3 158.8(4) . . . . ?
C5 C4 C9 C8 -1.6(6) . . . . ?
C5 C4 C9 C10 -179.9(4) . . . . ?
C5 C6 C7 C8 -0.6(7) . . . . ?
C5 C6 C7 C12 180.0(4) . . . . ?
C6 C5 C11 N1 -177.9(5) . . . . ?
C6 C7 C8 C9 0.1(7) . . . . ?
C7 C8 C9 C4 1.0(7) . . . . ?
C7 C8 C9 C10 179.4(4) . . . . ?
C8 C9 C10 O2 158.8(4) . . . . ?
C8 C9 C10 O3 -19.5(6) . . . . ?
C9 C4 C5 C6 1.1(6) . . . . ?
C9 C4 C5 C11 178.2(4) . . . . ?
C11 N1 C1 C2 -126.3(5) . . . . ?
C11 C5 C6 C7 -177.5(4) . . . . ?
C12 C7 C8 C9 179.6(4) . . . . ?
C13 O3 C10 O2 1.6(6) . . . . ?
C13 O3 C10 C9 -180.0(4) . . . . ?
C14 C15 C16 C17 1.0(7) . . . . ?
C14 C15 C21 N2 -3.1(7) . . . . ?
C14 C19 C20 O5 15.7(7) . . . . ?
C14 C19 C20 O6 -163.2(4) . . . . ?
C15 C14 C19 C18 1.9(6) . . . . ?
C15 C14 C19 C20 -177.6(4) . . . . ?
C15 C16 C17 C18 0.4(7) . . . . ?
C15 C16 C17 C22 -176.4(5) . . . . ?
C16 C15 C21 N2 179.5(4) . . . . ?
C16 C17 C18 C19 -0.6(6) . . . . ?
C17 C18 C19 C14 -0.6(7) . . . . ?
C17 C18 C19 C20 179.0(4) . . . . ?
C18 C19 C20 O5 -163.8(4) . . . . ?
C18 C19 C20 O6 17.3(5) . . . . ?
C19 C14 C15 C16 -2.1(6) . . . . ?
C19 C14 C15 C21 -179.4(4) . . . . ?
C21 N2 C3 C2 127.9(4) . . . . ?
C21 C15 C16 C17 178.5(4) . . . . ?
C22 C17 C18 C19 176.2(4) . . . . ?
C23 O6 C20 O5 1.9(6) . . . . ?
C23 O6 C20 C19 -179.1(4) . . . . ?
C24 N3 C27 C28 -177.5(4) . . . . ?
C24 C25 C26 N4 72.5(5) . . . . ?
C26 N4 C44 C38 -178.0(4) . . . . ?
C27 N3 C24 C25 -127.8(4) . . . . ?
C27 C28 C29 C30 -179.9(4) . . . . ?
C27 C28 C33 O7 0.6(6) . . . . ?
C27 C28 C33 C32 179.0(4) . . . . ?
C28 C29 C30 C31 1.0(7) . . . . ?
C28 C29 C30 C34 -178.7(4) . . . . ?
C29 C28 C33 O7 -178.3(4) . . . . ?
C29 C28 C33 C32 0.1(6) . . . . ?
C29 C30 C31 C32 -0.2(7) . . . . ?
C30 C31 C32 C33 -0.6(7) . . . . ?
C30 C31 C32 C35 178.5(4) . . . . ?
C31 C32 C33 O7 179.0(4) . . . . ?
C31 C32 C33 C28 0.6(6) . . . . ?
C31 C32 C35 O8 155.3(4) . . . . ?
C31 C32 C35 O9 -23.6(5) . . . . ?
C33 C28 C29 C30 -0.9(7) . . . . ?
C33 C32 C35 O8 -25.5(7) . . . . ?
C33 C32 C35 O9 155.6(4) . . . . ?
C34 C30 C31 C32 179.5(4) . . . . ?
C35 C32 C33 O7 -0.1(6) . . . . ?
C35 C32 C33 C28 -178.5(4) . . . . ?
C36 O9 C35 O8 -0.3(6) . . . . ?
C36 O9 C35 C32 178.7(4) . . . . ?
C37 C38 C39 C40 0.5(7) . . . . ?
C37 C38 C44 N4 -3.5(7) . . . . ?
C37 C42 C43 O11 12.9(7) . . . . ?
C37 C42 C43 O12 -167.2(4) . . . . ?
C38 C37 C42 C41 1.0(6) . . . . ?
C38 C37 C42 C43 -179.7(4) . . . . ?
C38 C39 C40 C41 0.8(6) . . . . ?
C38 C39 C40 C45 -178.9(4) . . . . ?
C39 C38 C44 N4 175.0(5) . . . . ?
C39 C40 C41 C42 -1.1(6) . . . . ?
C40 C41 C42 C37 0.2(7) . . . . ?
C40 C41 C42 C43 -179.1(4) . . . . ?
C41 C42 C43 O11 -167.7(4) . . . . ?
C41 C42 C43 O12 12.2(6) . . . . ?
C42 C37 C38 C39 -1.3(6) . . . . ?
C42 C37 C38 C44 177.0(4) . . . . ?
C44 N4 C26 C25 123.7(4) . . . . ?
C44 C38 C39 C40 -178.0(4) . . . . ?
C45 C40 C41 C42 178.6(4) . . . . ?
C46 O12 C43 O11 -1.9(6) . . . . ?
C46 O12 C43 C42 178.2(4) . . . . ?
Li1 O1 C4 C5 -13.9(7) . . . . ?
Li1 O1 C4 C9 169.1(4) . . . . ?
Li1 O4 C14 C15 14.5(7) . . . . ?
Li1 O4 C14 C19 -167.0(4) . . . . ?
Li1 O7 C33 C28 97.1(5) . . . . ?
Li1 O7 C33 C32 -81.1(5) . . . . ?
Li1 N1 C1 C2 54.0(6) . . . . ?
Li1 N1 C11 C5 1.3(8) . . . . ?
Li1 N2 C3 C2 -50.5(5) . . . . ?
Li1 N2 C21 C15 -5.4(7) . . . . ?
Li2 O1 C4 C5 -161.9(4) . . . . ?
Li2 O1 C4 C9 21.1(7) . . . . ?
Li2 O2 C10 O3 -154.8(4) . . . . ?
Li2 O2 C10 C9 27.0(7) . . . . ?
Li2 O4 C14 C15 156.3(4) . . . . ?
Li2 O4 C14 C19 -25.3(6) . . . . ?
Li2 O5 C20 O6 167.2(4) . . . . ?
Li2 O5 C20 C19 -11.6(7) . . . . ?
Li2 O10 C37 C38 -89.9(5) . . . . ?
Li2 O10 C37 C42 87.9(5) . . . . ?
Li3 O1 C4 C5 92.8(5) . . . . ?
Li3 O1 C4 C9 -84.1(5) . . . . ?
Li3 O7 C33 C28 -13.6(7) . . . . ?
Li3 O7 C33 C32 168.1(4) . . . . ?
Li3 O10 C37 C38 20.9(6) . . . . ?
Li3 O10 C37 C42 -161.4(4) . . . . ?
Li3 N3 C24 C25 50.5(6) . . . . ?
Li3 N3 C27 C28 4.3(7) . . . . ?
Li3 N4 C26 C25 -51.8(5) . . . . ?
Li3 N4 C44 C38 -2.7(7) . . . . ?
Li4 O4 C14 C15 -95.9(5) . . . . ?
Li4 O4 C14 C19 82.5(5) . . . . ?
Li4 O7 C33 C28 -157.4(4) . . . . ?
Li4 O7 C33 C32 24.3(6) . . . . ?
Li4 O8 C35 O9 -158.0(4) . . . . ?
Li4 O8 C35 C32 23.1(7) . . . . ?
Li4 O10 C37 C38 162.3(4) . . . . ?
Li4 O10 C37 C42 -19.9(6) . . . . ?
Li4 O11 C43 O12 170.4(4) . . . . ?
Li4 O11 C43 C42 -9.8(7) . . . . ?
O51 C54 C55 C56 176.1(4) . . . . ?
O51 C54 C55 C61 -2.4(6) . . . . ?
O51 C54 C59 C58 -176.7(4) . . . . ?
O51 C54 C59 C60 2.3(6) . . . . ?
O54 C64 C65 C66 -176.3(4) . . . . ?
O54 C64 C65 C71 2.4(6) . . . . ?
O54 C64 C69 C68 176.0(4) . . . . ?
O54 C64 C69 C70 -3.4(6) . . . . ?
O57 C77 C78 C79 -178.5(4) . . . . ?
O57 C77 C78 C84 3.5(6) . . . . ?
O57 C77 C82 C81 178.8(4) . . . . ?
O57 C77 C82 C83 -2.0(6) . . . . ?
O60 C87 C88 C89 177.2(4) . . . . ?
O60 C87 C88 C94 -1.3(7) . . . . ?
O60 C87 C92 C91 -177.0(4) . . . . ?
O60 C87 C92 C93 -0.3(6) . . . . ?
N51 C51 C52 C53 73.2(5) . . . . ?
N53 C74 C75 C76 -72.7(5) . . . . ?
C51 N51 C61 C55 179.2(4) . . . . ?
C51 C52 C53 N52 -72.2(5) . . . . ?
C53 N52 C71 C65 -179.3(4) . . . . ?
C54 C55 C56 C57 0.7(7) . . . . ?
C54 C55 C61 N51 -3.5(8) . . . . ?
C54 C59 C60 O52 22.1(6) . . . . ?
C54 C59 C60 O53 -156.7(4) . . . . ?
C55 C54 C59 C58 0.6(6) . . . . ?
C55 C54 C59 C60 179.6(4) . . . . ?
C55 C56 C57 C58 0.6(7) . . . . ?
C55 C56 C57 C62 -179.3(4) . . . . ?
C56 C55 C61 N51 178.0(5) . . . . ?
C56 C57 C58 C59 -1.3(7) . . . . ?
C57 C58 C59 C54 0.6(7) . . . . ?
C57 C58 C59 C60 -178.4(4) . . . . ?
C58 C59 C60 O52 -158.9(4) . . . . ?
C58 C59 C60 O53 22.3(5) . . . . ?
C59 C54 C55 C56 -1.3(6) . . . . ?
C59 C54 C55 C61 -179.8(4) . . . . ?
C61 N51 C51 C52 125.6(4) . . . . ?
C61 C55 C56 C57 179.3(4) . . . . ?
C62 C57 C58 C59 178.7(4) . . . . ?
C63 O53 C60 O52 1.1(6) . . . . ?
C63 O53 C60 C59 179.9(4) . . . . ?
C64 C65 C66 C67 0.7(7) . . . . ?
C64 C65 C71 N52 3.8(7) . . . . ?
C64 C69 C70 O55 -14.7(7) . . . . ?
C64 C69 C70 O56 165.3(4) . . . . ?
C65 C64 C69 C68 -2.1(6) . . . . ?
C65 C64 C69 C70 178.6(4) . . . . ?
C65 C66 C67 C68 -2.8(7) . . . . ?
C65 C66 C67 C72 177.7(4) . . . . ?
C66 C65 C71 N52 -177.3(4) . . . . ?
C66 C67 C68 C69 2.4(7) . . . . ?
C67 C68 C69 C64 0.0(7) . . . . ?
C67 C68 C69 C70 179.4(4) . . . . ?
C68 C69 C70 O55 165.9(4) . . . . ?
C68 C69 C70 O56 -14.0(6) . . . . ?
C69 C64 C65 C66 1.7(6) . . . . ?
C69 C64 C65 C71 -179.5(4) . . . . ?
C71 N52 C53 C52 -127.6(4) . . . . ?
C71 C65 C66 C67 -178.2(4) . . . . ?
C72 C67 C68 C69 -178.0(4) . . . . ?
C73 O56 C70 O55 -2.2(6) . . . . ?
C73 O56 C70 C69 177.8(4) . . . . ?
C74 N53 C84 C78 179.4(4) . . . . ?
C74 C75 C76 N54 72.2(5) . . . . ?
C76 N54 C94 C88 178.6(4) . . . . ?
C77 C78 C79 C80 -1.0(6) . . . . ?
C77 C78 C84 N53 4.0(7) . . . . ?
C77 C82 C83 O58 -12.6(7) . . . . ?
C77 C82 C83 O59 166.8(4) . . . . ?
C78 C77 C82 C81 -0.7(6) . . . . ?
C78 C77 C82 C83 178.5(4) . . . . ?
C78 C79 C80 C81 0.7(6) . . . . ?
C78 C79 C80 C85 177.9(4) . . . . ?
C79 C78 C84 N53 -174.0(4) . . . . ?
C79 C80 C81 C82 -0.4(6) . . . . ?
C80 C81 C82 C77 0.5(6) . . . . ?
C80 C81 C82 C83 -178.8(4) . . . . ?
C81 C82 C83 O58 166.6(4) . . . . ?
C81 C82 C83 O59 -14.0(5) . . . . ?
C82 C77 C78 C79 1.0(6) . . . . ?
C82 C77 C78 C84 -177.0(4) . . . . ?
C84 N53 C74 C75 -125.9(4) . . . . ?
C84 C78 C79 C80 177.1(4) . . . . ?
C85 C80 C81 C82 -177.6(4) . . . . ?
C86 O59 C83 O58 0.1(6) . . . . ?
C86 O59 C83 C82 -179.3(4) . . . . ?
C87 C88 C89 C90 1.5(7) . . . . ?
C87 C88 C94 N54 -1.3(8) . . . . ?
C87 C92 C93 O61 24.7(6) . . . . ?
C87 C92 C93 O62 -156.1(4) . . . . ?
C88 C87 C92 C91 2.5(6) . . . . ?
C88 C87 C92 C93 179.1(4) . . . . ?
C88 C89 C90 C91 -0.8(7) . . . . ?
C88 C89 C90 C95 178.7(4) . . . . ?
C89 C88 C94 N54 -179.9(5) . . . . ?
C89 C90 C91 C92 1.0(7) . . . . ?
C90 C91 C92 C87 -2.0(7) . . . . ?
C90 C91 C92 C93 -178.6(4) . . . . ?
C91 C92 C93 O61 -158.5(4) . . . . ?
C91 C92 C93 O62 20.6(5) . . . . ?
C92 C87 C88 C89 -2.2(6) . . . . ?
C92 C87 C88 C94 179.3(4) . . . . ?
C94 N54 C76 C75 127.0(4) . . . . ?
C94 C88 C89 C90 -179.9(4) . . . . ?
C95 C90 C91 C92 -178.5(4) . . . . ?
C96 O62 C93 O61 -1.4(6) . . . . ?
C96 O62 C93 C92 179.4(3) . . . . ?
Li51 O51 C54 C55 15.5(6) . . . . ?
Li51 O51 C54 C59 -167.3(4) . . . . ?
Li51 O54 C64 C65 -16.6(6) . . . . ?
Li51 O54 C64 C69 165.4(4) . . . . ?
Li51 O60 C87 C88 -94.6(5) . . . . ?
Li51 O60 C87 C92 84.8(5) . . . . ?
Li51 N51 C51 C52 -52.7(5) . . . . ?
Li51 N51 C61 C55 -2.6(7) . . . . ?
Li51 N52 C53 C52 50.1(5) . . . . ?
Li51 N52 C71 C65 3.1(7) . . . . ?
Li52 O51 C54 C55 161.7(4) . . . . ?
Li52 O51 C54 C59 -21.1(6) . . . . ?
Li52 O52 C60 O53 154.1(4) . . . . ?
Li52 O52 C60 C59 -24.6(7) . . . . ?
Li52 O54 C64 C65 -158.6(4) . . . . ?
Li52 O54 C64 C69 23.4(6) . . . . ?
Li52 O55 C70 O56 -169.2(4) . . . . ?
Li52 O55 C70 C69 10.8(7) . . . . ?
Li52 O57 C77 C78 93.8(4) . . . . ?
Li52 O57 C77 C82 -85.7(5) . . . . ?
Li53 O51 C54 C55 -92.6(4) . . . . ?
Li53 O51 C54 C59 84.6(5) . . . . ?
Li53 O57 C77 C78 -16.1(6) . . . . ?
Li53 O57 C77 C82 164.5(4) . . . . ?
Li53 O60 C87 C88 9.3(7) . . . . ?
Li53 O60 C87 C92 -171.2(4) . . . . ?
Li53 N53 C74 C75 53.3(5) . . . . ?
Li53 N53 C84 C78 0.2(7) . . . . ?
Li53 N54 C76 C75 -51.2(5) . . . . ?
Li53 N54 C94 C88 -3.3(7) . . . . ?
Li54 O54 C64 C65 95.1(4) . . . . ?
Li54 O54 C64 C69 -82.9(4) . . . . ?
Li54 O57 C77 C78 -161.1(4) . . . . ?
Li54 O57 C77 C82 19.5(6) . . . . ?
Li54 O58 C83 O59 -171.3(4) . . . . ?
Li54 O58 C83 C82 8.0(7) . . . . ?
Li54 O60 C87 C88 160.4(4) . . . . ?
Li54 O60 C87 C92 -20.2(6) . . . . ?
Li54 O61 C93 O62 155.4(4) . . . . ?
Li54 O61 C93 C92 -25.5(7) . . . . ?

loop_
_twin_individual_id
_twin_individual_mass_fraction_refined
1 0.6784(14)
2 0.3216(14)

loop_
_exptl_oxdiff_crystal_face_indexfrac_h
_exptl_oxdiff_crystal_face_indexfrac_k
_exptl_oxdiff_crystal_face_indexfrac_l
_exptl_oxdiff_crystal_face_x
_exptl_oxdiff_crystal_face_y
_exptl_oxdiff_crystal_face_z
-0.0000 0.0000 -0.5000 -0.0290 0.0147 -0.0042
1.0003 -0.0002 -1.5004 -0.0267 0.0868 -0.0243
1.0005 -0.0003 0.4998 0.0892 0.0282 -0.0077
-1.0003 0.0002 1.5004 0.0267 -0.0868 0.0243
-1.9992 1.9996 0.5013 -0.0917 -0.0573 0.1813
-1.0005 0.0003 -0.4998 -0.0892 -0.0282 0.0077
1.0020 1.9989 -0.9997 0.0020 0.1151 0.1332
-0.0008 -0.9996 -0.0003 0.0001 -0.0215 -0.0767
0.0008 0.9996 0.0003 -0.0001 0.0215 0.0767
1.0004 -0.0002 -0.5003 0.0312 0.0575 -0.0160
-1.0004 0.0002 0.5003 -0.0312 -0.0575 0.0160
0.0000 -0.0000 0.5000 0.0290 -0.0147 0.0042
